data_7119640
loop_
_publ_author_name
'Jandl, Christian'
'P\"othig, Alexander'

_publ_section_title
;
 A hybrid carbocyclic/N-heterocyclic carbene ligand.
;
_journal_issue 13
_journal_name_full 'Chemical communications (Cambridge, England)'
_journal_page_first 2098
_journal_page_last 2101
_journal_paper_doi 10.1039/c6cc08468k
_journal_volume 53
_journal_year 2017
_chemical_compound_source 'see text'
_chemical_formula_moiety '2(C48 H56 N4 O4 Pd2), C7 H8'
_chemical_formula_sum 'C103 H120 N8 O8 Pd4'
_chemical_formula_weight 2023.67
_space_group_IT_number 14
_symmetry_cell_setting monoclinic
_symmetry_Int_Tables_number 14
_symmetry_space_group_name_Hall '-P 2ybc'
_symmetry_space_group_name_H-M 'P 1 21/c 1'
_atom_sites_solution_hydrogens geom
_audit_update_record
;
2016-11-15 deposited with the CCDC.
2016-12-08 downloaded from the CCDC.
;
_cell_angle_alpha 90
_cell_angle_beta 111.441(8)
_cell_angle_gamma 90
_cell_formula_units_Z 8
_cell_length_a 22.183(3)
_cell_length_b 38.918(5)
_cell_length_c 29.113(4)
_cell_measurement_reflns_used 9724
_cell_measurement_temperature 100
_cell_measurement_theta_max 25.9455
_cell_measurement_theta_min 2.4108
_cell_volume 23394(6)
_computing_cell_refinement 'SAINT (Bruker, 2014)'
_computing_data_collection 'APEX III Control Software (Bruker, 2015)'
_computing_data_reduction 'SAINT (Bruker, 2014)'
_computing_molecular_graphics 'PLATON (Spek, 2011)'
_computing_publication_material 'PLATON (Spek, 2011), enCIFer (Allen, 2014)'
_computing_structure_refinement 'SHELXL2014 (Sheldrick, 2014), SHELXLE (Huebschle, 2011)'
_computing_structure_solution 'SHELXT (Sheldrick, 2015)'
_diffrn_ambient_temperature 100
_diffrn_detector ' CCD '
_diffrn_detector_area_resol_mean 16
_diffrn_measured_fraction_theta_full 1.000
_diffrn_measured_fraction_theta_max 1.000
_diffrn_measurement_device ' \k-geometry diffractometer '
_diffrn_measurement_device_type ' Apex II CCD '
_diffrn_measurement_method ' phi- and omega-rotation '
_diffrn_radiation_monochromator 'Triumph monochromator'
_diffrn_radiation_probe x-ray
_diffrn_radiation_source 'fine-focus sealed tube'
_diffrn_radiation_type MoK\a
_diffrn_radiation_wavelength 0.71073
_diffrn_reflns_av_R_equivalents 0.1116
_diffrn_reflns_av_unetI/netI 0.0886
_diffrn_reflns_limit_h_max 25
_diffrn_reflns_limit_h_min -26
_diffrn_reflns_limit_k_max 46
_diffrn_reflns_limit_k_min -46
_diffrn_reflns_limit_l_max 34
_diffrn_reflns_limit_l_min -34
_diffrn_reflns_number 241128
_diffrn_reflns_reduction_process
;
;
_diffrn_reflns_theta_full 25.03
_diffrn_reflns_theta_max 25.03
_diffrn_reflns_theta_min 0.92
_exptl_absorpt_coefficient_mu 0.654
_exptl_absorpt_correction_T_max 0.7453
_exptl_absorpt_correction_T_min 0.5749
_exptl_absorpt_correction_type multi-scan
_exptl_absorpt_process_details 'SADABS 2014/5, Bruker, 2014'
_exptl_crystal_colour yellow
_exptl_crystal_density_diffrn 1.149
_exptl_crystal_density_method 'Not Measured'
_exptl_crystal_description fragment
_exptl_crystal_F_000 8336
_exptl_crystal_size_max 0.487
_exptl_crystal_size_mid 0.284
_exptl_crystal_size_min 0.228
_refine_diff_density_max 1.400
_refine_diff_density_min -1.172
_refine_diff_density_rms 0.128
_refine_ls_extinction_method none
_refine_ls_goodness_of_fit_ref 1.045
_refine_ls_hydrogen_treatment constr
_refine_ls_matrix_type full
_refine_ls_number_parameters 2321
_refine_ls_number_reflns 41325
_refine_ls_number_restraints 237
_refine_ls_restrained_S_all 1.042
_refine_ls_R_factor_all 0.1451
_refine_ls_R_factor_gt 0.0778
_refine_ls_shift/su_max 0.037
_refine_ls_shift/su_mean 0.000
_refine_ls_structure_factor_coef Fsqd
_refine_ls_weighting_details 'W=1/[\S^2^(FO^2^)+(0.0690P)^2^+198.9685P] WHERE P=(FO^2^+2FC^2^)/3'
_refine_ls_weighting_scheme calc
_refine_ls_wR_factor_gt 0.1655
_refine_ls_wR_factor_ref 0.2125
_reflns_number_gt 23974
_reflns_number_total 41325
_reflns_threshold_expression I>2\s(I)
_cod_data_source_file c6cc08468k2.cif
_cod_data_source_block compound_5
_cod_original_sg_symbol_H-M 'P 21/c'
_cod_database_code 7119640

loop_
_space_group_symop_id
_space_group_symop_operation_xyz
1 x,y,z
2 -x,1/2+y,1/2-z
3 -x,-y,-z
4 x,1/2-y,1/2+z

loop_
_atom_site_aniso_label
_atom_site_aniso_U_11
_atom_site_aniso_U_22
_atom_site_aniso_U_33
_atom_site_aniso_U_23
_atom_site_aniso_U_13
_atom_site_aniso_U_12
Pd1 0.0447(4) 0.0231(3) 0.0308(3) -0.0010(2) 0.0143(3) -0.0012(3)
Pd2 0.0514(4) 0.0226(3) 0.0326(3) 0.0014(3) 0.0181(3) -0.0004(3)
Pd3 0.0560(5) 0.0232(3) 0.0371(4) -0.0015(3) 0.0206(3) -0.0003(3)
Pd4 0.0549(5) 0.0239(3) 0.0356(4) -0.0037(3) 0.0216(3) 0.0018(3)
Pd5 0.0430(4) 0.0289(3) 0.0327(3) 0.0007(3) 0.0109(3) -0.0001(3)
Pd6 0.0463(4) 0.0245(3) 0.0381(4) 0.0013(3) 0.0118(3) 0.0035(3)
Pd7 0.0472(5) 0.0457(4) 0.0415(4) 0.0007(3) 0.0152(4) 0.0109(3)
Pd8 0.0523(5) 0.0488(4) 0.0356(4) 0.0017(3) 0.0157(4) 0.0121(4)
O1 0.046(4) 0.032(3) 0.031(3) 0.000(2) 0.016(3) -0.001(3)
O2 0.052(4) 0.027(3) 0.032(3) -0.004(2) 0.018(3) -0.007(3)
O3 0.044(4) 0.022(3) 0.039(3) 0.002(2) 0.010(3) -0.005(3)
O4 0.042(4) 0.030(3) 0.039(3) 0.002(3) 0.011(3) 0.002(3)
N1 0.046(5) 0.041(4) 0.026(4) -0.005(3) 0.018(3) -0.012(3)
N2 0.059(5) 0.032(4) 0.028(4) -0.001(3) 0.014(4) 0.008(4)
N3 0.053(5) 0.034(4) 0.032(4) 0.004(3) 0.019(4) 0.001(3)
N4 0.061(5) 0.037(4) 0.034(4) 0.007(3) 0.022(4) 0.011(4)
C1 0.040(5) 0.039(5) 0.033(5) 0.005(4) 0.011(4) 0.005(4)
C2 0.056(7) 0.055(6) 0.044(6) -0.011(5) 0.022(5) -0.010(5)
C3 0.067(8) 0.070(7) 0.050(6) -0.007(5) 0.023(6) 0.003(6)
C4 0.051(7) 0.108(10) 0.043(6) 0.006(6) 0.009(6) 0.023(7)
O5 0.059(4) 0.021(3) 0.039(3) -0.001(2) 0.021(3) 0.000(3)
C5 0.070(8) 0.096(9) 0.044(6) 0.012(6) 0.012(6) 0.036(7)
C6 0.066(8) 0.061(7) 0.044(6) 0.007(5) 0.008(5) 0.010(6)
O6 0.060(4) 0.026(3) 0.036(3) 0.000(2) 0.020(3) 0.005(3)
C7 0.050(6) 0.036(5) 0.042(5) 0.001(4) 0.018(5) 0.008(4)
O7 0.053(4) 0.026(3) 0.040(3) 0.000(3) 0.021(3) 0.002(3)
O8 0.053(4) 0.035(3) 0.044(4) 0.001(3) 0.025(3) 0.006(3)
C8 0.051(6) 0.026(4) 0.030(4) 0.003(3) 0.015(4) -0.006(4)
C9 0.058(7) 0.051(6) 0.030(5) 0.000(4) 0.017(5) -0.004(5)
C10 0.051(6) 0.033(5) 0.045(5) -0.005(4) 0.031(5) 0.002(4)
C11 0.048(6) 0.029(4) 0.048(5) -0.001(4) 0.024(5) 0.007(4)
C12 0.050(6) 0.045(5) 0.045(5) 0.006(4) 0.024(5) 0.000(4)
C13 0.068(8) 0.045(6) 0.059(7) 0.020(5) 0.029(6) 0.003(5)
C14 0.062(8) 0.059(7) 0.055(6) 0.014(5) 0.023(6) 0.012(6)
C15 0.047(6) 0.048(6) 0.055(6) 0.003(5) 0.023(5) 0.002(5)
C16 0.045(6) 0.037(5) 0.042(5) -0.001(4) 0.021(5) 0.003(4)
C17 0.059(7) 0.040(5) 0.046(5) 0.003(4) 0.023(5) -0.007(5)
C18 0.064(7) 0.053(6) 0.048(6) -0.007(5) 0.021(5) -0.012(5)
C19 0.062(7) 0.055(6) 0.060(6) 0.004(5) 0.032(6) -0.007(5)
C20 0.041(6) 0.041(5) 0.057(6) 0.008(4) 0.019(5) 0.006(4)
C21 0.088(9) 0.058(7) 0.048(6) 0.003(5) 0.026(6) -0.016(6)
C22 0.076(8) 0.052(6) 0.066(7) -0.007(5) 0.030(6) -0.023(6)
C23 0.048(6) 0.027(4) 0.043(5) 0.007(4) 0.026(4) 0.007(4)
C24 0.051(6) 0.042(5) 0.049(6) 0.011(4) 0.020(5) -0.002(4)
C25 0.059(7) 0.031(5) 0.062(6) 0.006(4) 0.019(6) -0.012(4)
C26 0.066(8) 0.038(5) 0.075(7) 0.010(5) 0.043(7) 0.007(5)
C27 0.077(8) 0.054(6) 0.044(6) 0.001(5) 0.037(6) 0.002(6)
C28 0.054(6) 0.051(6) 0.047(6) -0.008(5) 0.024(5) -0.007(5)
C29 0.059(6) 0.034(5) 0.032(5) 0.002(4) 0.023(5) 0.007(4)
C30 0.053(6) 0.028(4) 0.040(5) 0.007(4) 0.020(5) 0.004(4)
C31 0.065(7) 0.052(6) 0.038(5) 0.017(4) 0.021(5) 0.015(5)
C32 0.071(8) 0.062(7) 0.045(6) 0.019(5) 0.023(6) 0.020(6)
C33 0.070(7) 0.031(5) 0.040(5) 0.008(4) 0.026(5) 0.019(5)
C34 0.062(7) 0.031(5) 0.051(6) 0.003(4) 0.023(5) 0.010(4)
C35 0.076(8) 0.037(5) 0.048(6) -0.004(4) 0.031(6) 0.009(5)
C36 0.085(9) 0.049(6) 0.043(6) -0.010(5) 0.026(6) 0.013(6)
C37 0.060(7) 0.049(6) 0.053(6) 0.009(5) 0.032(5) 0.012(5)
C38 0.058(6) 0.040(5) 0.038(5) 0.007(4) 0.021(5) 0.012(5)
C39 0.066(7) 0.034(5) 0.046(5) -0.004(4) 0.024(5) 0.004(5)
C40 0.097(9) 0.042(6) 0.060(7) -0.012(5) 0.031(7) 0.004(6)
C41 0.065(7) 0.037(5) 0.075(7) -0.018(5) 0.014(6) -0.003(5)
C42 0.071(7) 0.057(6) 0.043(6) 0.000(5) 0.028(5) 0.013(5)
C43 0.061(7) 0.082(8) 0.054(7) 0.019(6) 0.016(6) 0.025(6)
C44 0.057(7) 0.070(7) 0.056(6) -0.006(5) 0.032(6) -0.014(5)
C45 0.038(5) 0.019(4) 0.050(5) 0.002(4) 0.016(4) 0.007(4)
C46 0.057(6) 0.037(5) 0.050(6) 0.001(4) 0.024(5) 0.000(4)
C47 0.053(6) 0.025(4) 0.020(4) -0.003(3) 0.010(4) 0.002(4)
C48 0.053(6) 0.030(5) 0.044(5) -0.002(4) 0.011(5) -0.004(4)
N5 0.073(6) 0.022(4) 0.033(4) -0.004(3) 0.010(4) 0.002(4)
N6 0.059(6) 0.034(4) 0.042(4) 0.004(3) 0.015(4) -0.012(4)
N7 0.053(5) 0.022(4) 0.048(4) -0.004(3) 0.020(4) 0.003(3)
N8 0.054(5) 0.026(4) 0.049(5) -0.009(3) 0.023(4) 0.007(3)
O9 0.045(4) 0.038(3) 0.043(4) 0.000(3) 0.007(3) 0.003(3)
O10 0.045(4) 0.032(3) 0.041(3) -0.003(3) 0.008(3) 0.008(3)
O11 0.065(4) 0.029(3) 0.028(3) 0.002(2) 0.013(3) 0.006(3)
O12 0.055(4) 0.028(3) 0.045(4) -0.002(3) 0.019(3) 0.004(3)
C49 0.069(7) 0.023(4) 0.039(5) 0.009(4) 0.022(5) 0.014(4)
C50 0.057(6) 0.038(5) 0.047(6) -0.008(4) 0.009(5) 0.010(5)
C51 0.065(7) 0.048(6) 0.060(7) 0.002(5) 0.015(6) 0.013(5)
C52 0.075(8) 0.043(6) 0.086(9) -0.003(6) 0.029(7) 0.018(6)
C53 0.096(10) 0.042(6) 0.072(8) -0.013(6) 0.027(7) 0.016(6)
C54 0.091(9) 0.031(5) 0.052(6) -0.002(4) 0.015(6) 0.023(5)
C55 0.076(8) 0.034(5) 0.032(5) 0.002(4) 0.017(5) 0.007(5)
C56 0.062(7) 0.019(4) 0.043(5) 0.005(4) 0.020(5) 0.001(4)
C57 0.114(10) 0.027(5) 0.040(6) -0.009(4) 0.009(6) -0.017(6)
C58 0.076(8) 0.033(5) 0.061(7) -0.003(5) 0.014(6) -0.018(5)
C59 0.049(6) 0.041(5) 0.053(6) 0.010(5) 0.016(5) -0.015(5)
C60 0.070(8) 0.051(6) 0.051(6) 0.001(5) 0.030(6) -0.016(5)
C61 0.056(7) 0.081(8) 0.068(8) 0.002(6) 0.033(7) -0.006(6)
C62 0.069(9) 0.084(9) 0.108(11) 0.023(8) 0.054(9) 0.014(7)
C63 0.056(8) 0.089(9) 0.061(7) 0.016(6) 0.021(6) -0.007(6)
C64 0.065(7) 0.041(5) 0.060(7) 0.010(5) 0.030(6) -0.012(5)
C65 0.061(7) 0.055(6) 0.038(5) -0.010(4) 0.027(5) -0.010(5)
C66 0.125(12) 0.060(7) 0.053(7) 0.007(6) 0.023(7) -0.016(7)
C67 0.085(9) 0.089(9) 0.072(8) -0.036(7) 0.040(7) -0.015(7)
C68 0.077(8) 0.040(5) 0.048(6) 0.001(5) 0.001(6) -0.013(5)
C69 0.144(14) 0.075(9) 0.072(9) 0.009(7) -0.006(9) -0.052(9)
C70 0.075(8) 0.040(6) 0.056(6) 0.011(5) 0.014(6) -0.002(5)
C71 0.048(6) 0.034(5) 0.035(5) -0.001(4) 0.012(4) -0.003(4)
C72 0.052(6) 0.041(5) 0.049(6) -0.006(4) 0.024(5) 0.001(4)
C73 0.053(6) 0.056(6) 0.042(5) -0.005(5) 0.008(5) -0.001(5)
C74 0.073(8) 0.053(6) 0.047(6) -0.014(5) 0.016(6) -0.003(6)
C75 0.087(8) 0.030(5) 0.042(5) -0.014(4) 0.029(6) -0.010(5)
C76 0.061(7) 0.026(4) 0.044(5) -0.007(4) 0.022(5) -0.004(4)
C77 0.077(7) 0.025(4) 0.033(5) -0.003(4) 0.030(5) -0.002(4)
C78 0.067(7) 0.023(4) 0.035(5) -0.002(3) 0.025(5) 0.009(4)
C79 0.059(7) 0.027(5) 0.061(6) -0.010(4) 0.025(5) 0.002(4)
C80 0.049(6) 0.041(5) 0.053(6) -0.013(4) 0.025(5) 0.004(4)
C81 0.040(6) 0.030(5) 0.061(6) -0.010(4) 0.021(5) -0.001(4)
C82 0.059(7) 0.031(5) 0.061(6) -0.017(4) 0.027(5) 0.003(4)
C83 0.071(7) 0.036(5) 0.065(7) -0.014(5) 0.031(6) -0.005(5)
C84 0.063(7) 0.042(6) 0.070(7) -0.022(5) 0.022(6) -0.013(5)
C85 0.071(8) 0.042(6) 0.061(7) -0.010(5) 0.023(6) -0.001(5)
C86 0.055(6) 0.044(5) 0.053(6) -0.009(5) 0.024(5) 0.003(5)
C87 0.059(6) 0.027(4) 0.056(6) -0.010(4) 0.027(5) -0.004(4)
C88 0.072(8) 0.054(6) 0.058(7) -0.009(5) 0.030(6) -0.006(5)
C89 0.074(8) 0.034(5) 0.064(7) 0.002(5) 0.032(6) 0.011(5)
C90 0.075(8) 0.036(5) 0.057(6) -0.006(5) 0.020(6) 0.006(5)
C91 0.093(9) 0.052(6) 0.073(8) 0.005(6) 0.042(7) 0.011(6)
C92 0.070(8) 0.068(7) 0.045(6) 0.002(5) 0.015(6) 0.011(6)
C93 0.054(6) 0.026(4) 0.044(5) 0.003(4) 0.016(5) 0.004(4)
C94 0.070(7) 0.037(5) 0.043(5) -0.002(4) 0.017(5) -0.007(5)
C95 0.052(6) 0.019(4) 0.041(5) -0.006(4) 0.018(5) -0.009(4)
C96 0.048(6) 0.043(5) 0.053(6) -0.002(4) 0.024(5) 0.004(4)
N9 0.038(4) 0.032(4) 0.029(4) -0.004(3) 0.011(3) -0.006(3)
N10 0.035(4) 0.033(4) 0.038(4) 0.002(3) 0.012(3) -0.001(3)
N11 0.043(4) 0.022(3) 0.026(3) -0.002(3) 0.004(3) 0.008(3)
N12 0.046(5) 0.028(4) 0.043(4) 0.000(3) 0.012(4) 0.003(3)
O13 0.050(4) 0.063(4) 0.050(4) 0.001(3) 0.022(3) 0.002(4)
O14 0.045(4) 0.073(5) 0.042(4) 0.008(3) 0.024(3) 0.017(3)
O15 0.051(4) 0.048(4) 0.040(3) 0.003(3) 0.019(3) 0.017(3)
O16 0.068(5) 0.051(4) 0.038(4) 0.006(3) 0.024(3) 0.019(3)
C97 0.037(5) 0.029(4) 0.037(5) 0.003(4) 0.006(4) -0.003(4)
C98 0.044(6) 0.039(5) 0.054(6) -0.002(4) 0.012(5) 0.002(4)
C99 0.039(6) 0.045(5) 0.065(6) -0.010(5) 0.031(5) -0.009(4)
C100 0.071(8) 0.032(5) 0.052(6) 0.000(4) 0.038(6) -0.005(5)
C101 0.077(8) 0.033(5) 0.046(6) 0.005(4) 0.029(6) -0.001(5)
C102 0.052(6) 0.036(5) 0.047(5) 0.003(4) 0.018(5) 0.001(4)
C103 0.041(5) 0.030(4) 0.045(5) -0.006(4) 0.024(4) -0.001(4)
C104 0.048(6) 0.028(4) 0.041(5) 0.003(4) 0.016(4) 0.003(4)
C105 0.040(5) 0.044(5) 0.040(5) 0.003(4) 0.015(4) -0.003(4)
C106 0.041(5) 0.034(5) 0.036(5) -0.004(4) 0.007(4) -0.004(4)
C107 0.044(5) 0.022(4) 0.044(5) 0.000(4) 0.012(4) -0.004(4)
C108 0.047(6) 0.033(5) 0.050(6) 0.001(4) 0.018(5) -0.001(4)
C109 0.045(6) 0.035(5) 0.069(7) -0.003(5) 0.020(5) -0.001(4)
C110 0.066(7) 0.028(5) 0.054(6) 0.008(4) 0.015(6) 0.003(5)
C111 0.046(6) 0.046(5) 0.047(5) 0.001(4) 0.019(5) -0.015(5)
C112 0.037(5) 0.027(4) 0.033(4) -0.005(3) 0.010(4) -0.008(4)
C113 0.047(6) 0.040(5) 0.073(7) -0.001(5) 0.028(6) 0.001(4)
C114 0.064(8) 0.078(8) 0.069(8) -0.030(6) 0.025(6) -0.004(6)
C115 0.052(7) 0.058(6) 0.078(8) -0.016(6) 0.028(6) -0.004(5)
C116 0.051(6) 0.036(5) 0.059(6) 0.006(4) 0.032(5) 0.007(4)
C117 0.047(6) 0.045(5) 0.053(6) -0.002(4) 0.021(5) 0.001(4)
C118 0.055(7) 0.057(6) 0.049(6) -0.002(5) 0.024(5) 0.000(5)
C119 0.036(5) 0.022(4) 0.050(5) -0.005(4) 0.009(4) 0.004(4)
C120 0.058(7) 0.031(5) 0.057(6) 0.002(4) 0.028(5) 0.003(4)
C121 0.062(8) 0.043(6) 0.083(8) 0.005(5) 0.037(7) 0.005(5)
C122 0.039(6) 0.039(6) 0.103(10) 0.006(6) 0.006(7) -0.002(5)
C123 0.045(6) 0.036(5) 0.069(7) -0.008(5) 0.004(6) 0.001(5)
C124 0.051(6) 0.029(4) 0.046(5) -0.004(4) 0.014(5) 0.007(4)
C125 0.055(6) 0.019(4) 0.042(5) -0.006(3) 0.019(5) 0.001(4)
C126 0.036(5) 0.032(4) 0.045(5) -0.004(4) 0.020(4) 0.007(4)
C127 0.046(6) 0.030(4) 0.040(5) 0.006(4) 0.018(5) 0.008(4)
C128 0.051(6) 0.023(4) 0.039(5) 0.005(3) 0.028(5) 0.014(4)
C129 0.045(6) 0.028(5) 0.057(6) -0.001(4) 0.009(5) -0.007(4)
C130 0.070(7) 0.034(5) 0.043(6) -0.005(4) 0.017(5) 0.006(5)
C131 0.070(8) 0.050(6) 0.040(6) 0.001(5) 0.011(6) 0.001(5)
C132 0.070(8) 0.068(7) 0.040(6) -0.007(5) -0.003(6) -0.003(6)
C133 0.046(6) 0.054(6) 0.068(7) -0.006(5) 0.002(6) -0.008(5)
C134 0.051(6) 0.033(5) 0.050(6) -0.007(4) 0.012(5) -0.004(4)
C135 0.075(8) 0.045(6) 0.039(5) -0.002(4) 0.019(5) 0.004(5)
C136 0.117(11) 0.041(6) 0.084(9) -0.004(6) 0.039(8) 0.006(6)
C137 0.084(10) 0.082(9) 0.121(12) 0.037(8) 0.052(9) 0.029(7)
C138 0.037(5) 0.046(5) 0.058(6) 0.004(5) 0.014(5) 0.001(4)
C139 0.063(7) 0.050(6) 0.056(6) 0.008(5) 0.022(6) 0.009(5)
C140 0.064(7) 0.052(6) 0.076(8) 0.012(5) 0.031(6) 0.005(5)
C141 0.058(7) 0.027(5) 0.044(6) 0.007(4) 0.011(5) 0.000(4)
C142 0.063(7) 0.055(6) 0.046(6) -0.006(5) 0.006(5) 0.009(5)
C143 0.069(7) 0.030(5) 0.039(5) 0.002(4) 0.025(5) -0.003(4)
C144 0.090(8) 0.031(5) 0.054(6) 0.010(4) 0.035(6) 0.009(5)
N13 0.051(5) 0.047(5) 0.042(4) -0.004(4) 0.020(4) 0.011(4)
N14 0.049(5) 0.044(4) 0.045(4) 0.002(3) 0.025(4) 0.015(4)
N15 0.054(5) 0.033(4) 0.038(4) 0.008(3) 0.020(4) 0.013(4)
N16 0.053(5) 0.048(5) 0.035(4) 0.008(3) 0.018(4) 0.011(4)
C145 0.059(7) 0.052(6) 0.044(6) -0.009(5) 0.010(5) 0.013(5)
C146 0.086(9) 0.047(6) 0.069(7) -0.001(5) 0.029(7) 0.002(6)
C147 0.094(10) 0.036(6) 0.092(9) -0.016(6) 0.033(8) -0.006(6)
C148 0.078(9) 0.066(8) 0.064(8) -0.022(6) 0.019(7) 0.003(7)
C149 0.058(7) 0.065(7) 0.052(6) -0.008(6) 0.005(6) 0.021(6)
C150 0.054(6) 0.052(6) 0.044(6) -0.004(5) 0.012(5) 0.015(5)
C151 0.048(6) 0.049(6) 0.047(6) 0.002(5) 0.007(5) 0.024(5)
C152 0.017(4) 0.046(5) 0.052(6) -0.009(4) 0.013(4) 0.002(4)
C153 0.048(6) 0.045(5) 0.060(6) -0.010(5) 0.023(5) 0.012(5)
C154 0.042(6) 0.058(6) 0.046(6) -0.007(5) 0.013(5) 0.009(5)
C155 0.040(6) 0.051(6) 0.040(5) -0.012(4) 0.011(4) 0.003(4)
C156 0.067(7) 0.070(7) 0.042(6) 0.004(5) 0.027(5) 0.015(6)
C157 0.073(8) 0.087(9) 0.052(7) 0.005(6) 0.027(6) 0.020(7)
C158 0.066(8) 0.087(9) 0.049(6) -0.008(6) 0.028(6) 0.018(7)
C159 0.039(6) 0.064(7) 0.098(9) -0.032(7) 0.027(6) 0.003(5)
C160 0.033(5) 0.058(6) 0.054(6) -0.009(5) 0.020(5) 0.008(4)
C161 0.061(7) 0.060(7) 0.060(7) 0.012(5) 0.008(6) 0.010(6)
C162 0.102(11) 0.068(8) 0.084(9) 0.018(7) 0.024(8) 0.023(7)
C163 0.070(9) 0.084(9) 0.101(10) 0.029(8) 0.041(8) 0.016(7)
C164 0.050(7) 0.045(6) 0.083(8) -0.024(5) 0.023(6) 0.003(5)
C165 0.068(8) 0.085(9) 0.090(9) -0.009(7) 0.027(7) -0.006(7)
C166 0.092(10) 0.053(7) 0.101(10) 0.005(6) 0.050(8) 0.011(6)
C167 0.057(6) 0.047(5) 0.042(5) 0.005(4) 0.022(5) 0.009(5)
C168 0.077(8) 0.059(7) 0.049(6) -0.007(5) 0.024(6) -0.002(6)
C169 0.085(9) 0.048(6) 0.052(6) -0.002(5) 0.020(6) 0.002(6)
C170 0.079(9) 0.069(8) 0.057(7) 0.000(6) 0.024(6) -0.010(7)
C171 0.069(8) 0.063(7) 0.066(7) 0.003(6) 0.023(6) 0.006(6)
C172 0.066(7) 0.045(6) 0.054(6) 0.002(5) 0.026(6) 0.009(5)
C173 0.057(7) 0.037(5) 0.047(5) 0.002(4) 0.024(5) 0.008(5)
C174 0.049(6) 0.048(5) 0.027(4) 0.006(4) 0.014(5) 0.011(4)
C175 0.070(7) 0.034(5) 0.034(5) 0.006(4) 0.022(5) 0.013(5)
C176 0.048(6) 0.045(5) 0.035(5) 0.000(4) 0.011(5) 0.006(4)
C177 0.053(7) 0.058(6) 0.035(5) -0.004(4) 0.013(5) 0.011(5)
C178 0.050(7) 0.085(8) 0.028(5) -0.014(5) 0.007(5) 0.009(6)
C179 0.053(7) 0.087(9) 0.046(6) -0.013(6) 0.018(5) 0.021(6)
C180 0.044(7) 0.107(10) 0.039(6) -0.007(6) 0.016(5) 0.007(7)
C181 0.060(7) 0.071(7) 0.040(5) 0.012(5) 0.027(5) 0.005(6)
C182 0.042(6) 0.079(8) 0.029(5) 0.000(5) 0.003(4) 0.008(5)
C183 0.070(8) 0.063(7) 0.054(6) 0.002(5) 0.014(6) 0.027(6)
C184 0.090(10) 0.076(8) 0.071(8) -0.025(7) 0.007(7) 0.030(7)
C185 0.070(8) 0.079(8) 0.056(7) 0.015(6) 0.017(6) 0.024(6)
C186 0.046(6) 0.062(7) 0.055(6) -0.001(5) 0.007(5) 0.001(5)
C187 0.086(9) 0.065(7) 0.062(7) 0.008(6) 0.021(7) -0.001(6)
C188 0.079(9) 0.075(8) 0.062(7) -0.004(6) 0.029(7) 0.003(7)
C189 0.051(7) 0.069(7) 0.032(5) -0.009(5) 0.015(5) -0.001(6)
C190 0.043(6) 0.101(9) 0.048(6) -0.004(6) 0.024(5) -0.006(6)
C191 0.043(6) 0.061(7) 0.050(6) 0.004(5) 0.024(5) 0.013(5)
C192 0.060(7) 0.061(6) 0.048(6) -0.007(5) 0.022(5) 0.011(5)
C193 0.070(8) 0.057(7) 0.071(8) -0.007(6) 0.031(7) -0.004(6)
C194 0.102(10) 0.061(7) 0.089(9) -0.030(7) 0.053(8) -0.030(7)
C195 0.085(9) 0.067(8) 0.088(9) -0.009(7) 0.053(8) -0.021(7)
C196 0.070(8) 0.059(7) 0.056(6) 0.001(5) 0.036(6) -0.007(6)
C197 0.063(7) 0.055(6) 0.058(7) -0.010(5) 0.023(6) 0.005(5)
C198 0.059(7) 0.061(7) 0.061(7) 0.008(6) 0.019(6) 0.010(6)
C199 0.089(10) 0.102(10) 0.097(10) -0.022(8) 0.053(9) -0.008(8)
C200 0.084(5) 0.132(7) 0.103(6) 0.015(5) 0.033(4) 0.015(5)
C201 0.084(5) 0.133(7) 0.104(6) 0.015(5) 0.032(4) 0.013(5)
C202 0.085(5) 0.133(7) 0.104(6) 0.015(5) 0.032(5) 0.012(5)
C203 0.086(5) 0.132(7) 0.102(6) 0.013(5) 0.031(4) 0.012(5)
C204 0.084(5) 0.132(7) 0.102(6) 0.014(5) 0.033(4) 0.012(5)
C205 0.084(5) 0.132(7) 0.103(6) 0.015(5) 0.033(4) 0.013(5)
C206 0.090(7) 0.136(7) 0.107(7) 0.009(6) 0.033(6) 0.017(6)
C00A 0.085(5) 0.133(7) 0.104(6) 0.014(5) 0.032(5) 0.014(5)
C01A 0.085(5) 0.133(7) 0.104(6) 0.014(5) 0.032(5) 0.014(5)
C02A 0.085(5) 0.133(7) 0.104(6) 0.015(5) 0.032(5) 0.013(5)
C03A 0.085(5) 0.133(7) 0.103(6) 0.014(5) 0.032(5) 0.013(5)
C04A 0.085(5) 0.132(7) 0.103(6) 0.014(5) 0.032(5) 0.013(5)
C05A 0.085(6) 0.132(7) 0.103(6) 0.014(5) 0.032(5) 0.013(5)
C06A 0.087(9) 0.133(8) 0.106(9) 0.013(7) 0.032(8) 0.013(7)

loop_
_atom_site_label
_atom_site_type_symbol
_atom_site_thermal_displace_type
_atom_site_fract_x
_atom_site_fract_y
_atom_site_fract_z
_atom_site_occupancy
_atom_site_U_iso_or_equiv
_atom_site_calc_flag
_atom_site_refinement_flags
_atom_site_disorder_assembly
_atom_site_disorder_group
Pd1 Pd Uani 0.64394(3) 0.63860(2) 0.42780(2) 1.000 0.0327(2) d . . .
Pd2 Pd Uani 0.58790(3) 0.56988(2) 0.41012(2) 1.000 0.0348(2) d . . .
Pd3 Pd Uani 0.66135(4) 0.74019(2) 0.66358(2) 1.000 0.0378(2) d . . .
Pd4 Pd Uani 0.65925(4) 0.71466(2) 0.75558(2) 1.000 0.0367(2) d . . .
Pd5 Pd Uani 0.76754(3) 0.49528(2) 0.82008(2) 1.000 0.0357(2) d . . .
Pd6 Pd Uani 0.73192(3) 0.54059(2) 0.88416(2) 1.000 0.0373(2) d . . .
Pd7 Pd Uani 0.15705(4) 0.48989(2) 0.77942(3) 1.000 0.0451(3) d . . .
Pd8 Pd Uani 0.21592(4) 0.43383(2) 0.84488(3) 1.000 0.0457(3) d . . .
O1 O Uani 0.6830(3) 0.61941(13) 0.37715(19) 1.000 0.0358(19) d . . .
O2 O Uani 0.6223(3) 0.57172(13) 0.3511(2) 1.000 0.0363(19) d . . .
O3 O Uani 0.5565(3) 0.64846(13) 0.3659(2) 1.000 0.0365(19) d . . .
O4 O Uani 0.5067(3) 0.59719(14) 0.3627(2) 1.000 0.0381(19) d . . .
N1 N Uani 0.6639(4) 0.65229(17) 0.5282(2) 1.000 0.036(3) d . . .
N2 N Uani 0.5752(4) 0.67777(17) 0.4879(2) 1.000 0.040(3) d . . .
N3 N Uani 0.6548(4) 0.53922(17) 0.5035(2) 1.000 0.039(3) d . . .
N4 N Uani 0.7084(4) 0.52430(18) 0.4583(3) 1.000 0.043(3) d . . .
C1 C Uani 0.7286(4) 0.6297(2) 0.4843(3) 1.000 0.038(3) d . . .
C2 C Uani 0.7840(5) 0.6516(3) 0.4859(4) 1.000 0.051(4) d . . .
C3 C Uani 0.8443(6) 0.6459(3) 0.5182(4) 1.000 0.062(4) d . . .
C4 C Uani 0.8609(6) 0.6187(3) 0.5560(4) 1.000 0.070(5) d . . .
O5 O Uani 0.5863(3) 0.70349(13) 0.6379(2) 1.000 0.0388(19) d . . .
C5 C Uani 0.8250(6) 0.6083(3) 0.5810(4) 1.000 0.073(4) d . . .
C6 C Uani 0.7629(5) 0.6219(3) 0.5760(4) 1.000 0.060(4) d . . .
O6 O Uani 0.6064(3) 0.67377(13) 0.7083(2) 1.000 0.0400(19) d . . .
C7 C Uani 0.7206(5) 0.6342(2) 0.5328(3) 1.000 0.042(3) d . . .
O7 O Uani 0.7265(3) 0.69829(13) 0.6726(2) 1.000 0.0385(19) d . . .
O8 O Uani 0.7456(3) 0.69260(14) 0.7539(2) 1.000 0.042(2) d . . .
C8 C Uani 0.6210(4) 0.6583(2) 0.4815(3) 1.000 0.036(3) d . . .
C9 C Uani 0.6447(5) 0.6683(2) 0.5632(3) 1.000 0.046(3) d . . .
C10 C Uani 0.5896(5) 0.6842(2) 0.5374(3) 1.000 0.039(3) d . . .
C11 C Uani 0.5228(5) 0.6950(2) 0.4487(3) 1.000 0.040(3) d . . .
C12 C Uani 0.5397(5) 0.7267(2) 0.4325(3) 1.000 0.045(3) d . . .
C13 C Uani 0.4898(5) 0.7428(3) 0.3944(4) 1.000 0.056(4) d . . .
C14 C Uani 0.4280(6) 0.7304(3) 0.3755(4) 1.000 0.058(4) d . . .
C15 C Uani 0.4133(5) 0.7003(2) 0.3945(4) 1.000 0.049(3) d . . .
C16 C Uani 0.4613(5) 0.6823(2) 0.4322(3) 1.000 0.040(3) d . . .
C17 C Uani 0.6066(5) 0.7421(2) 0.4540(3) 1.000 0.047(3) d . . .
C18 C Uani 0.6029(5) 0.7794(2) 0.4713(4) 1.000 0.055(4) d . . .
C19 C Uani 0.6430(5) 0.7409(3) 0.4194(4) 1.000 0.056(4) d . . .
C20 C Uani 0.4447(5) 0.6507(2) 0.4565(4) 1.000 0.046(3) d . . .
C21 C Uani 0.4113(6) 0.6613(3) 0.4924(4) 1.000 0.064(4) d . . .
C22 C Uani 0.3998(6) 0.6256(3) 0.4188(4) 1.000 0.064(4) d . . .
C23 C Uani 0.5515(4) 0.5667(2) 0.4638(3) 1.000 0.037(3) d . . .
C24 C Uani 0.4937(5) 0.5436(2) 0.4524(4) 1.000 0.047(3) d . . .
C25 C Uani 0.4584(5) 0.5411(2) 0.4808(4) 1.000 0.052(3) d . . .
C26 C Uani 0.4752(6) 0.5574(2) 0.5294(4) 1.000 0.055(4) d . . .
C27 C Uani 0.5357(6) 0.5631(3) 0.5618(4) 1.000 0.054(4) d . . .
C28 C Uani 0.5952(5) 0.5547(2) 0.5550(4) 1.000 0.049(3) d . . .
C29 C Uani 0.6005(5) 0.5529(2) 0.5101(3) 1.000 0.040(3) d . . .
C30 C Uani 0.6564(5) 0.5424(2) 0.4568(3) 1.000 0.040(3) d . . .
C31 C Uani 0.7062(5) 0.5191(2) 0.5337(4) 1.000 0.051(3) d . . .
C32 C Uani 0.7386(6) 0.5102(3) 0.5051(4) 1.000 0.059(4) d . . .
C33 C Uani 0.7250(5) 0.5164(2) 0.4156(3) 1.000 0.045(3) d . . .
C34 C Uani 0.6830(5) 0.4946(2) 0.3801(4) 1.000 0.047(3) d . . .
C35 C Uani 0.6977(6) 0.4883(2) 0.3379(4) 1.000 0.051(4) d . . .
C36 C Uani 0.7514(6) 0.5020(3) 0.3332(4) 1.000 0.058(4) d . . .
C37 C Uani 0.7941(5) 0.5223(2) 0.3698(4) 1.000 0.051(4) d . . .
C38 C Uani 0.7814(5) 0.5295(2) 0.4124(3) 1.000 0.044(3) d . . .
C39 C Uani 0.6241(5) 0.4775(2) 0.3854(4) 1.000 0.048(3) d . . .
C40 C Uani 0.6289(6) 0.4377(2) 0.3823(4) 1.000 0.066(4) d . . .
C41 C Uani 0.5603(5) 0.4902(2) 0.3468(4) 1.000 0.062(4) d . . .
C42 C Uani 0.8308(5) 0.5505(3) 0.4539(4) 1.000 0.055(4) d . . .
C43 C Uani 0.8905(5) 0.5285(3) 0.4824(4) 1.000 0.067(4) d . . .
C44 C Uani 0.8501(5) 0.5831(3) 0.4342(4) 1.000 0.058(4) d . . .
C45 C Uani 0.6604(4) 0.59434(19) 0.3480(3) 1.000 0.036(3) d . . .
C46 C Uani 0.6790(5) 0.5927(2) 0.3028(3) 1.000 0.047(3) d . . .
C47 C Uani 0.5117(4) 0.6279(2) 0.3484(3) 1.000 0.034(3) d . . .
C48 C Uani 0.4518(5) 0.6406(2) 0.3057(3) 1.000 0.044(3) d . . .
N5 N Uani 0.7022(4) 0.80881(17) 0.6884(3) 1.000 0.045(3) d . . .
N6 N Uani 0.7887(4) 0.78255(18) 0.6961(3) 1.000 0.046(3) d . . .
N7 N Uani 0.6043(4) 0.77042(16) 0.7898(3) 1.000 0.041(3) d . . .
N8 N Uani 0.5240(4) 0.73678(17) 0.7546(3) 1.000 0.042(3) d . . .
O9 O Uani 0.8598(3) 0.50869(15) 0.8704(2) 1.000 0.045(2) d . . .
O10 O Uani 0.8303(3) 0.53131(14) 0.9304(2) 1.000 0.0415(19) d . . .
O11 O Uani 0.7621(3) 0.45917(14) 0.8737(2) 1.000 0.0418(19) d . . .
O12 O Uani 0.7118(3) 0.49337(14) 0.9107(2) 1.000 0.043(2) d . . .
C49 C Uani 0.6000(5) 0.7793(2) 0.6543(3) 1.000 0.043(3) d . . .
C50 C Uani 0.5580(5) 0.7884(2) 0.6025(4) 1.000 0.050(3) d . . .
C51 C Uani 0.5097(5) 0.8107(3) 0.5918(4) 1.000 0.060(4) d . . .
C52 C Uani 0.4941(6) 0.8307(3) 0.6275(5) 1.000 0.068(4) d . . .
C53 C Uani 0.5350(6) 0.8431(3) 0.6697(5) 1.000 0.071(5) d . . .
C54 C Uani 0.6051(6) 0.8396(2) 0.6876(4) 1.000 0.061(4) d . . .
C55 C Uani 0.6340(5) 0.8117(2) 0.6770(3) 1.000 0.048(4) d . . .
C56 C Uani 0.7253(5) 0.7776(2) 0.6840(3) 1.000 0.041(3) d . . .
C57 C Uani 0.7486(7) 0.8337(2) 0.7023(4) 1.000 0.066(4) d . . .
C58 C Uani 0.8040(6) 0.8172(2) 0.7073(4) 1.000 0.060(4) d . . .
C59 C Uani 0.8380(5) 0.7586(2) 0.6960(4) 1.000 0.048(3) d . . .
C60 C Uani 0.8373(6) 0.7452(3) 0.6507(4) 1.000 0.055(4) d . . .
C61 C Uani 0.8887(6) 0.7255(3) 0.6516(4) 1.000 0.065(4) d . . .
C62 C Uani 0.9416(6) 0.7193(3) 0.6964(6) 1.000 0.081(6) d . . .
C63 C Uani 0.9400(6) 0.7317(3) 0.7395(5) 1.000 0.069(5) d . . .
C64 C Uani 0.8875(5) 0.7510(2) 0.7411(4) 1.000 0.053(4) d . . .
C65 C Uani 0.7825(5) 0.7540(2) 0.6021(3) 1.000 0.049(3) d . . .
C66 C Uani 0.7902(7) 0.7905(3) 0.5860(4) 1.000 0.082(5) d . . .
C67 C Uani 0.7788(6) 0.7289(3) 0.5608(4) 1.000 0.079(5) d . . .
C68 C Uani 0.8865(6) 0.7627(2) 0.7899(4) 1.000 0.061(4) d . . .
C69 C Uani 0.9401(8) 0.7889(3) 0.8154(5) 1.000 0.110(6) d . . .
C70 C Uani 0.8958(6) 0.7324(2) 0.8256(4) 1.000 0.060(4) d . . .
C71 C Uani 0.7128(4) 0.7508(2) 0.8028(3) 1.000 0.040(3) d . . .
C72 C Uani 0.7492(5) 0.7374(2) 0.8531(3) 1.000 0.046(3) d . . .
C73 C Uani 0.7933(5) 0.7568(3) 0.8869(4) 1.000 0.053(3) d . . .
C74 C Uani 0.8046(6) 0.7926(3) 0.8821(4) 1.000 0.059(4) d . . .
C75 C Uani 0.7612(5) 0.8159(2) 0.8571(3) 1.000 0.052(4) d . . .
C76 C Uani 0.6921(5) 0.8094(2) 0.8303(3) 1.000 0.043(3) d . . .
C77 C Uani 0.6702(5) 0.7791(2) 0.8085(3) 1.000 0.042(3) d . . .
C78 C Uani 0.5881(5) 0.7402(2) 0.7653(3) 1.000 0.040(3) d . . .
C79 C Uani 0.5522(5) 0.7858(2) 0.7951(4) 1.000 0.048(3) d . . .
C80 C Uani 0.5011(5) 0.7650(2) 0.7732(3) 1.000 0.046(3) d . . .
C81 C Uani 0.4837(4) 0.7073(2) 0.7332(4) 1.000 0.043(3) d . . .
C82 C Uani 0.4864(5) 0.6797(2) 0.7642(4) 1.000 0.049(3) d . . .
C83 C Uani 0.4500(5) 0.6503(2) 0.7437(4) 1.000 0.056(4) d . . .
C84 C Uani 0.4098(5) 0.6507(3) 0.6946(4) 1.000 0.059(4) d . . .
C85 C Uani 0.4058(5) 0.6786(2) 0.6653(4) 1.000 0.058(4) d . . .
C86 C Uani 0.4436(5) 0.7075(2) 0.6837(4) 1.000 0.050(3) d . . .
C87 C Uani 0.5246(5) 0.6801(2) 0.8203(4) 1.000 0.046(3) d . . .
C88 C Uani 0.4854(5) 0.6656(3) 0.8496(4) 1.000 0.060(4) d . . .
C89 C Uani 0.5904(5) 0.6614(2) 0.8343(4) 1.000 0.055(4) d . . .
C90 C Uani 0.4360(6) 0.7392(2) 0.6514(4) 1.000 0.057(4) d . . .
C91 C Uani 0.3773(6) 0.7607(3) 0.6492(4) 1.000 0.069(4) d . . .
C92 C Uani 0.4284(6) 0.7308(3) 0.5978(4) 1.000 0.063(4) d . . .
C93 C Uani 0.5810(5) 0.6775(2) 0.6614(3) 1.000 0.042(3) d . . .
C94 C Uani 0.5414(5) 0.6475(2) 0.6339(3) 1.000 0.051(3) d . . .
C95 C Uani 0.7580(4) 0.68724(19) 0.7156(3) 1.000 0.037(3) d . . .
C96 C Uani 0.8165(5) 0.6653(2) 0.7218(4) 1.000 0.046(3) d . . .
N9 N Uani 0.6715(3) 0.50310(16) 0.7243(2) 1.000 0.033(2) d . . .
N10 N Uani 0.6496(3) 0.45505(17) 0.7509(3) 1.000 0.036(2) d . . .
N11 N Uani 0.6880(3) 0.59473(16) 0.8145(2) 1.000 0.0328(19) d . . .
N12 N Uani 0.7852(4) 0.60922(17) 0.8607(3) 1.000 0.040(3) d . . .
O13 O Uani 0.2537(3) 0.49971(18) 0.7900(2) 1.000 0.053(2) d . . .
O14 O Uani 0.2963(3) 0.45024(19) 0.8266(2) 1.000 0.051(3) d . . .
O15 O Uani 0.1565(3) 0.45188(16) 0.7253(2) 1.000 0.046(2) d . . .
O16 O Uani 0.1824(3) 0.40676(16) 0.7781(2) 1.000 0.051(3) d . . .
C97 C Uani 0.7726(4) 0.5306(2) 0.7711(3) 1.000 0.037(3) d . . .
C98 C Uani 0.8263(5) 0.5251(2) 0.7529(4) 1.000 0.047(3) d . . .
C99 C Uani 0.8399(5) 0.5482(2) 0.7230(4) 1.000 0.046(3) d . . .
C100 C Uani 0.8040(5) 0.5781(2) 0.7029(3) 1.000 0.047(4) d . . .
C101 C Uani 0.7395(5) 0.5830(2) 0.6899(3) 1.000 0.050(4) d . . .
C102 C Uani 0.6954(5) 0.5579(2) 0.6936(3) 1.000 0.045(3) d . . .
C103 C Uani 0.7101(4) 0.5322(2) 0.7265(3) 1.000 0.036(3) d . . .
C104 C Uani 0.6912(4) 0.4819(2) 0.7647(3) 1.000 0.039(3) d . . .
C105 C Uani 0.6191(4) 0.4895(2) 0.6862(3) 1.000 0.041(3) d . . .
C106 C Uani 0.6056(4) 0.4597(2) 0.7031(3) 1.000 0.039(3) d . . .
C107 C Uani 0.6521(4) 0.4251(2) 0.7813(3) 1.000 0.038(3) d . . .
C108 C Uani 0.6990(5) 0.3999(2) 0.7849(3) 1.000 0.043(3) d . . .
C109 C Uani 0.6991(5) 0.3711(2) 0.8129(4) 1.000 0.050(3) d . . .
C110 C Uani 0.6572(5) 0.3679(2) 0.8370(4) 1.000 0.051(3) d . . .
C111 C Uani 0.6116(5) 0.3934(2) 0.8332(3) 1.000 0.046(3) d . . .
C112 C Uani 0.6074(4) 0.4232(2) 0.8043(3) 1.000 0.033(3) d . . .
C113 C Uani 0.7472(5) 0.4032(2) 0.7588(4) 1.000 0.052(3) d . . .
C114 C Uani 0.7430(6) 0.3721(3) 0.7243(4) 1.000 0.070(5) d . . .
C115 C Uani 0.8169(5) 0.4067(3) 0.7971(4) 1.000 0.062(4) d . . .
C116 C Uani 0.5570(5) 0.4502(2) 0.7995(4) 1.000 0.045(3) d . . .
C117 C Uani 0.4921(5) 0.4386(2) 0.7619(4) 1.000 0.048(3) d . . .
C118 C Uani 0.5511(5) 0.4599(3) 0.8481(3) 1.000 0.052(4) d . . .
C119 C Uani 0.6382(4) 0.5479(2) 0.8399(3) 1.000 0.038(3) d . . .
C120 C Uani 0.5943(5) 0.5562(2) 0.8656(4) 1.000 0.047(3) d . . .
C121 C Uani 0.5299(6) 0.5576(2) 0.8425(5) 1.000 0.060(4) d . . .
C122 C Uani 0.4954(5) 0.5550(3) 0.7897(5) 1.000 0.066(4) d . . .
C123 C Uani 0.5172(5) 0.5660(2) 0.7549(4) 1.000 0.055(3) d . . .
C124 C Uani 0.5788(5) 0.5815(2) 0.7628(3) 1.000 0.043(3) d . . .
C125 C Uani 0.6320(5) 0.57475(19) 0.8026(3) 1.000 0.038(3) d . . .
C126 C Uani 0.7400(4) 0.5845(2) 0.8551(3) 1.000 0.036(3) d . . .
C127 C Uani 0.7028(4) 0.6248(2) 0.7955(3) 1.000 0.038(3) d . . .
C128 C Uani 0.7629(4) 0.6347(2) 0.8244(3) 1.000 0.034(3) d . . .
C129 C Uani 0.8441(5) 0.6126(2) 0.9051(4) 1.000 0.046(3) d . . .
C130 C Uani 0.8356(5) 0.6220(2) 0.9487(3) 1.000 0.050(3) d . . .
C131 C Uani 0.8920(6) 0.6221(3) 0.9907(4) 1.000 0.056(4) d . . .
C132 C Uani 0.9516(6) 0.6147(3) 0.9887(4) 1.000 0.066(4) d . . .
C133 C Uani 0.9579(5) 0.6078(3) 0.9436(4) 1.000 0.061(4) d . . .
C134 C Uani 0.9035(5) 0.6070(2) 0.9008(4) 1.000 0.047(3) d . . .
C135 C Uani 0.7727(5) 0.6345(2) 0.9505(4) 1.000 0.054(4) d . . .
C136 C Uani 0.7770(7) 0.6736(3) 0.9612(5) 1.000 0.080(5) d . . .
C137 C Uani 0.7499(7) 0.6158(3) 0.9854(5) 1.000 0.092(6) d . . .
C138 C Uani 0.9126(5) 0.6033(2) 0.8518(4) 1.000 0.048(3) d . . .
C139 C Uani 0.9372(5) 0.6370(2) 0.8391(4) 1.000 0.056(4) d . . .
C140 C Uani 0.9575(5) 0.5742(3) 0.8515(4) 1.000 0.063(4) d . . .
C141 C Uani 0.8700(5) 0.5185(2) 0.9147(4) 1.000 0.045(3) d . . .
C142 C Uani 0.9380(5) 0.5134(3) 0.9507(4) 1.000 0.059(4) d . . .
C143 C Uani 0.7377(5) 0.4653(2) 0.9053(3) 1.000 0.045(3) d . . .
C144 C Uani 0.7322(6) 0.4361(2) 0.9368(4) 1.000 0.056(4) d . . .
N13 N Uani 0.0523(4) 0.49761(19) 0.8122(3) 1.000 0.046(3) d . . .
N14 N Uani 0.0128(4) 0.47181(19) 0.7431(3) 1.000 0.044(3) d . . .
N15 N Uani 0.1949(4) 0.45411(17) 0.9311(3) 1.000 0.041(3) d . . .
N16 N Uani 0.2929(4) 0.46924(19) 0.9437(3) 1.000 0.045(3) d . . .
C145 C Uani 0.1569(5) 0.5239(2) 0.8322(4) 1.000 0.054(4) d . . .
C146 C Uani 0.1551(6) 0.5610(3) 0.8220(4) 1.000 0.067(4) d . . .
C147 C Uani 0.1645(6) 0.5848(3) 0.8583(5) 1.000 0.074(5) d . . .
C148 C Uani 0.1704(6) 0.5775(3) 0.9075(5) 1.000 0.071(5) d . . .
C149 C Uani 0.1409(5) 0.5524(3) 0.9221(4) 1.000 0.063(4) d . . .
C150 C Uani 0.0970(5) 0.5274(2) 0.8905(3) 1.000 0.052(3) d . . .
C151 C Uani 0.1013(5) 0.5171(2) 0.8477(4) 1.000 0.051(3) d . . .
C152 C Uani 0.0675(4) 0.4853(2) 0.7738(3) 1.000 0.038(3) d . . .
C153 C Uani -0.0113(5) 0.4914(2) 0.8048(4) 1.000 0.050(3) d . . .
C154 C Uani -0.0364(5) 0.4758(2) 0.7611(4) 1.000 0.050(3) d . . .
C155 C Uani 0.0029(4) 0.4585(2) 0.6939(3) 1.000 0.045(3) d . . .
C156 C Uani 0.0074(5) 0.4816(3) 0.6576(4) 1.000 0.058(4) d . . .
C157 C Uani 0.0020(6) 0.4671(3) 0.6129(4) 1.000 0.070(5) d . . .
C158 C Uani -0.0103(6) 0.4328(3) 0.6038(4) 1.000 0.065(4) d . . .
C159 C Uani -0.0196(5) 0.4111(3) 0.6368(5) 1.000 0.066(4) d . . .
C160 C Uani -0.0124(4) 0.4240(3) 0.6855(4) 1.000 0.047(3) d . . .
C161 C Uani 0.0175(5) 0.5199(3) 0.6658(4) 1.000 0.064(4) d . . .
C162 C Uani -0.0411(7) 0.5392(3) 0.6305(5) 1.000 0.088(5) d . . .
C163 C Uani 0.0806(6) 0.5318(3) 0.6621(5) 1.000 0.082(5) d . . .
C164 C Uani -0.0221(5) 0.3997(3) 0.7225(4) 1.000 0.060(4) d . . .
C165 C Uani -0.0939(6) 0.3884(3) 0.7050(5) 1.000 0.082(5) d . . .
C166 C Uani 0.0225(6) 0.3684(3) 0.7329(5) 1.000 0.078(5) d . . .
C167 C Uani 0.1378(5) 0.4192(2) 0.8606(3) 1.000 0.048(3) d . . .
C168 C Uani 0.1310(6) 0.3820(3) 0.8680(4) 1.000 0.061(4) d . . .
C169 C Uani 0.0774(6) 0.3686(3) 0.8698(4) 1.000 0.063(4) d . . .
C170 C Uani 0.0231(6) 0.3885(3) 0.8710(4) 1.000 0.069(5) d . . .
C171 C Uani 0.0245(6) 0.4196(3) 0.8921(4) 1.000 0.067(4) d . . .
C172 C Uani 0.0824(5) 0.4392(2) 0.9170(4) 1.000 0.054(4) d . . .
C173 C Uani 0.1352(5) 0.4381(2) 0.9048(3) 1.000 0.046(3) d . . .
C174 C Uani 0.2399(5) 0.4542(2) 0.9098(3) 1.000 0.041(3) d . . .
C175 C Uani 0.2183(5) 0.4698(2) 0.9770(3) 1.000 0.045(3) d . . .
C176 C Uani 0.2790(5) 0.4791(2) 0.9853(3) 1.000 0.044(3) d . . .
C177 C Uani 0.3558(5) 0.4731(3) 0.9402(3) 1.000 0.050(3) d . . .
C178 C Uani 0.3940(5) 0.4436(3) 0.9454(3) 1.000 0.056(4) d . . .
C179 C Uani 0.4546(5) 0.4486(3) 0.9423(4) 1.000 0.062(4) d . . .
C180 C Uani 0.4764(5) 0.4803(4) 0.9360(4) 1.000 0.063(5) d . . .
C181 C Uani 0.4375(5) 0.5083(3) 0.9322(3) 1.000 0.055(4) d . . .
C182 C Uani 0.3772(5) 0.5060(3) 0.9346(3) 1.000 0.053(4) d . . .
C183 C Uani 0.3722(6) 0.4080(3) 0.9548(4) 1.000 0.065(4) d . . .
C184 C Uani 0.3671(6) 0.3833(3) 0.9124(4) 1.000 0.085(5) d . . .
C185 C Uani 0.4207(6) 0.3931(3) 1.0042(4) 1.000 0.070(4) d . . .
C186 C Uani 0.3379(5) 0.5384(3) 0.9310(4) 1.000 0.058(4) d . . .
C187 C Uani 0.3324(6) 0.5605(3) 0.8863(4) 1.000 0.073(4) d . . .
C188 C Uani 0.3649(6) 0.5591(3) 0.9788(4) 1.000 0.071(5) d . . .
C189 C Uani 0.2981(5) 0.4780(3) 0.8062(3) 1.000 0.051(4) d . . .
C190 C Uani 0.3623(5) 0.4869(3) 0.8005(4) 1.000 0.062(4) d . . .
C191 C Uani 0.1650(5) 0.4206(3) 0.7352(4) 1.000 0.049(4) d . . .
C192 C Uani 0.1548(5) 0.3960(3) 0.6927(4) 1.000 0.056(4) d . . .
C193 C Uani 0.7923(6) 0.4336(3) 0.5766(4) 1.000 0.065(4) d . . .
C194 C Uani 0.7394(7) 0.4243(3) 0.5855(5) 1.000 0.079(5) d . . .
C195 C Uani 0.7230(6) 0.4399(3) 0.6223(5) 1.000 0.074(5) d . . .
C196 C Uani 0.7619(5) 0.4648(3) 0.6503(4) 1.000 0.058(4) d . . .
C197 C Uani 0.8142(5) 0.4759(3) 0.6411(4) 1.000 0.058(4) d . . .
C198 C Uani 0.8317(6) 0.4592(3) 0.6051(4) 1.000 0.061(4) d . . .
C199 C Uani 0.8098(7) 0.4171(4) 0.5361(5) 1.000 0.091(6) d . . .
C200 C Uani 0.2816(8) 0.8003(5) 0.3089(6) 0.890(8) 0.107(3) d DUP A 1
C201 C Uani 0.2606(8) 0.7691(5) 0.3171(7) 0.890(8) 0.108(3) d DUP A 1
C202 C Uani 0.2646(8) 0.7410(5) 0.2864(6) 0.890(8) 0.108(3) d DUP A 1
C203 C Uani 0.2896(8) 0.7457(5) 0.2518(6) 0.890(8) 0.108(3) d DUP A 1
C204 C Uani 0.3150(8) 0.7775(5) 0.2469(7) 0.890(8) 0.106(3) d DUP A 1
C205 C Uani 0.3082(8) 0.8039(5) 0.2733(6) 0.890(8) 0.107(3) d DUP A 1
C206 C Uani 0.2754(8) 0.8308(5) 0.3394(6) 0.890(8) 0.112(4) d DUP A 1
C00A C Uani 0.250(2) 0.8220(8) 0.2689(14) 0.110(8) 0.108(3) d DUP A 2
C01A C Uani 0.216(2) 0.8054(9) 0.2917(17) 0.110(8) 0.108(3) d DUP A 2
C02A C Uani 0.206(3) 0.7692(9) 0.2834(17) 0.110(8) 0.108(3) d DUP A 2
C03A C Uani 0.222(2) 0.7537(9) 0.2491(16) 0.110(8) 0.108(3) d DUP A 2
C04A C Uani 0.258(3) 0.7715(9) 0.2265(17) 0.110(8) 0.107(3) d DUP A 2
C05A C Uani 0.269(3) 0.8048(9) 0.2348(17) 0.110(8) 0.107(4) d DUP A 2
C06A C Uani 0.275(4) 0.8581(10) 0.286(3) 0.110(8) 0.110(5) d DUP A 2
H1 H Uiso 0.74100 0.60530 0.48210 1.000 0.0450 c RU . .
H2 H Uiso 0.77660 0.67030 0.46350 1.000 0.0610 c RU . .
H3 H Uiso 0.87810 0.66010 0.51660 1.000 0.0740 c RU . .
H4 H Uiso 0.90150 0.60760 0.56310 1.000 0.0840 c RU . .
H5 H Uiso 0.84190 0.59030 0.60420 1.000 0.0870 c RU . .
H6 H Uiso 0.75090 0.62230 0.60420 1.000 0.0730 c RU . .
H9 H Uiso 0.66620 0.66790 0.59800 1.000 0.0550 c RU . .
H10 H Uiso 0.56440 0.69780 0.55080 1.000 0.0470 c RU . .
H13 H Uiso 0.49940 0.76340 0.38100 1.000 0.0670 c RU . .
H14 H Uiso 0.39550 0.74230 0.34970 1.000 0.0700 c RU . .
H15 H Uiso 0.37030 0.69160 0.38180 1.000 0.0590 c RU . .
H17 H Uiso 0.63170 0.72830 0.48380 1.000 0.0560 c RU . .
H18A H Uiso 0.57750 0.79350 0.44300 1.000 0.0830 c RU . .
H18B H Uiso 0.64670 0.78880 0.48620 1.000 0.0830 c RU . .
H18C H Uiso 0.58210 0.77940 0.49580 1.000 0.0830 c RU . .
H19A H Uiso 0.64170 0.71750 0.40670 1.000 0.0840 c RU . .
H19B H Uiso 0.68810 0.74770 0.43720 1.000 0.0840 c RU . .
H19C H Uiso 0.62280 0.75680 0.39190 1.000 0.0840 c RU . .
H20 H Uiso 0.48580 0.63840 0.47570 1.000 0.0550 c RU . .
H21A H Uiso 0.36910 0.67170 0.47370 1.000 0.0960 c RU . .
H21B H Uiso 0.43840 0.67800 0.51620 1.000 0.0960 c RU . .
H21C H Uiso 0.40500 0.64090 0.50990 1.000 0.0960 c RU . .
H22A H Uiso 0.35810 0.63670 0.40120 1.000 0.0950 c RU . .
H22B H Uiso 0.39300 0.60510 0.43580 1.000 0.0950 c RU . .
H22C H Uiso 0.41970 0.61890 0.39500 1.000 0.0950 c RU . .
H23 H Uiso 0.53890 0.59030 0.47060 1.000 0.0440 c RU . .
H24 H Uiso 0.48160 0.53000 0.42340 1.000 0.0560 c RU . .
H25 H Uiso 0.41970 0.52790 0.46880 1.000 0.0620 c RU . .
H26 H Uiso 0.44040 0.56460 0.53880 1.000 0.0650 c RU . .
H27 H Uiso 0.53960 0.57370 0.59220 1.000 0.0650 c RU . .
H28 H Uiso 0.63260 0.55010 0.58350 1.000 0.0590 c RU . .
H31 H Uiso 0.71590 0.51320 0.56730 1.000 0.0620 c RU . .
H32 H Uiso 0.77650 0.49640 0.51510 1.000 0.0710 c RU . .
H35 H Uiso 0.66970 0.47420 0.31230 1.000 0.0620 c RU . .
H36 H Uiso 0.75990 0.49750 0.30410 1.000 0.0700 c RU . .
H37 H Uiso 0.83180 0.53120 0.36600 1.000 0.0610 c RU . .
H39 H Uiso 0.62390 0.48340 0.41880 1.000 0.0570 c RU . .
H40A H Uiso 0.59280 0.42700 0.38870 1.000 0.0980 c RU . .
H40B H Uiso 0.67000 0.42980 0.40700 1.000 0.0980 c RU . .
H40C H Uiso 0.62700 0.43120 0.34930 1.000 0.0980 c RU . .
H41A H Uiso 0.55990 0.48520 0.31370 1.000 0.0930 c RU . .
H41B H Uiso 0.55640 0.51510 0.35040 1.000 0.0930 c RU . .
H41C H Uiso 0.52390 0.47850 0.35150 1.000 0.0930 c RU . .
H42 H Uiso 0.80970 0.55740 0.47750 1.000 0.0660 c RU . .
H43A H Uiso 0.91380 0.52260 0.46070 1.000 0.1000 c RU . .
H43B H Uiso 0.87650 0.50740 0.49390 1.000 0.1000 c RU . .
H43C H Uiso 0.91920 0.54150 0.51090 1.000 0.1000 c RU . .
H44A H Uiso 0.87580 0.57710 0.41430 1.000 0.0870 c RU . .
H44B H Uiso 0.87580 0.59770 0.46190 1.000 0.0870 c RU . .
H44C H Uiso 0.81100 0.59550 0.41380 1.000 0.0870 c RU . .
H46A H Uiso 0.64010 0.59520 0.27300 1.000 0.0700 c RU . .
H46B H Uiso 0.69960 0.57050 0.30210 1.000 0.0700 c RU . .
H46C H Uiso 0.70940 0.61130 0.30430 1.000 0.0700 c RU . .
H48A H Uiso 0.45970 0.63910 0.27470 1.000 0.0670 c RU . .
H48B H Uiso 0.44290 0.66450 0.31160 1.000 0.0670 c RU . .
H48C H Uiso 0.41440 0.62620 0.30330 1.000 0.0670 c RU . .
H49 H Uiso 0.57050 0.77320 0.67200 1.000 0.0520 c RU . .
H50 H Uiso 0.56640 0.77760 0.57610 1.000 0.0600 c RU . .
H51 H Uiso 0.48340 0.81370 0.55800 1.000 0.0720 c RU . .
H52 H Uiso 0.44950 0.83540 0.62000 1.000 0.0820 c RU . .
H53 H Uiso 0.51710 0.85540 0.68990 1.000 0.0850 c RU . .
H54 H Uiso 0.63130 0.85730 0.70730 1.000 0.0730 c RU . .
H57 H Uiso 0.74300 0.85740 0.70720 1.000 0.0790 c RU . .
H58 H Uiso 0.84580 0.82730 0.71680 1.000 0.0720 c RU . .
H61 H Uiso 0.88910 0.71580 0.62170 1.000 0.0780 c RU . .
H62 H Uiso 0.97790 0.70640 0.69620 1.000 0.0980 c RU . .
H63 H Uiso 0.97540 0.72720 0.76930 1.000 0.0830 c RU . .
H65 H Uiso 0.74060 0.75270 0.60770 1.000 0.0580 c RU . .
H66A H Uiso 0.75820 0.79470 0.55290 1.000 0.1230 c RU . .
H66B H Uiso 0.83390 0.79350 0.58570 1.000 0.1230 c RU . .
H66C H Uiso 0.78340 0.80700 0.60920 1.000 0.1230 c RU . .
H67A H Uiso 0.74000 0.73380 0.53170 1.000 0.1180 c RU . .
H67B H Uiso 0.77680 0.70530 0.57180 1.000 0.1180 c RU . .
H67C H Uiso 0.81740 0.73160 0.55220 1.000 0.1180 c RU . .
H68 H Uiso 0.84360 0.77360 0.78440 1.000 0.0740 c RU . .
H69A H Uiso 0.98250 0.77800 0.82300 1.000 0.1650 c RU . .
H69B H Uiso 0.93590 0.79670 0.84610 1.000 0.1650 c RU . .
H69C H Uiso 0.93610 0.80850 0.79350 1.000 0.1650 c RU . .
H70A H Uiso 0.85930 0.71640 0.81240 1.000 0.0900 c RU . .
H70B H Uiso 0.89790 0.74090 0.85780 1.000 0.0900 c RU . .
H70C H Uiso 0.93620 0.72040 0.82940 1.000 0.0900 c RU . .
H71 H Uiso 0.74430 0.76070 0.78910 1.000 0.0480 c RU . .
H72 H Uiso 0.74110 0.71480 0.86140 1.000 0.0550 c RU . .
H73 H Uiso 0.81930 0.74590 0.91670 1.000 0.0640 c RU . .
H74 H Uiso 0.84770 0.80050 0.89840 1.000 0.0710 c RU . .
H75 H Uiso 0.77620 0.83870 0.85670 1.000 0.0620 c RU . .
H76 H Uiso 0.66190 0.82720 0.82820 1.000 0.0510 c RU . .
H79 H Uiso 0.55180 0.80700 0.81110 1.000 0.0580 c RU . .
H80 H Uiso 0.45770 0.76870 0.77090 1.000 0.0550 c RU . .
H83 H Uiso 0.45300 0.63030 0.76320 1.000 0.0670 c RU . .
H84 H Uiso 0.38410 0.63110 0.68090 1.000 0.0710 c RU . .
H85 H Uiso 0.37690 0.67820 0.63190 1.000 0.0700 c RU . .
H87 H Uiso 0.53420 0.70470 0.83030 1.000 0.0550 c RU . .
H88A H Uiso 0.44370 0.67760 0.83980 1.000 0.0890 c RU . .
H88B H Uiso 0.50940 0.66900 0.88490 1.000 0.0890 c RU . .
H88C H Uiso 0.47790 0.64100 0.84270 1.000 0.0890 c RU . .
H89A H Uiso 0.58310 0.63750 0.82290 1.000 0.0830 c RU . .
H89B H Uiso 0.61280 0.66180 0.87020 1.000 0.0830 c RU . .
H89C H Uiso 0.61710 0.67300 0.81860 1.000 0.0830 c RU . .
H90 H Uiso 0.47560 0.75370 0.66620 1.000 0.0690 c RU . .
H91A H Uiso 0.37320 0.78050 0.62740 1.000 0.1040 c RU . .
H91B H Uiso 0.38310 0.76880 0.68240 1.000 0.1040 c RU . .
H91C H Uiso 0.33810 0.74660 0.63640 1.000 0.1040 c RU . .
H92A H Uiso 0.38920 0.71710 0.58230 1.000 0.0940 c RU . .
H92B H Uiso 0.46630 0.71790 0.59780 1.000 0.0940 c RU . .
H92C H Uiso 0.42490 0.75230 0.57940 1.000 0.0940 c RU . .
H94A H Uiso 0.50610 0.65590 0.60450 1.000 0.0760 c RU . .
H94B H Uiso 0.52330 0.63530 0.65530 1.000 0.0760 c RU . .
H94C H Uiso 0.56900 0.63190 0.62390 1.000 0.0760 c RU . .
H96A H Uiso 0.81730 0.65940 0.68930 1.000 0.0690 c RU . .
H96B H Uiso 0.81430 0.64410 0.73950 1.000 0.0690 c RU . .
H96C H Uiso 0.85590 0.67800 0.74080 1.000 0.0690 c RU . .
H14A H Uiso 0.69880 0.37030 0.70000 1.000 0.1050 c RU . .
H14B H Uiso 0.75430 0.35100 0.74400 1.000 0.1050 c RU . .
H14C H Uiso 0.77330 0.37550 0.70730 1.000 0.1050 c RU . .
H15A H Uiso 0.83020 0.38500 0.81490 1.000 0.0920 c RU . .
H15B H Uiso 0.81830 0.42500 0.82050 1.000 0.0920 c RU . .
H15C H Uiso 0.84650 0.41230 0.78010 1.000 0.0920 c RU . .
H17A H Uiso 0.46080 0.45740 0.75520 1.000 0.0710 c RU . .
H17B H Uiso 0.47620 0.41880 0.77500 1.000 0.0710 c RU . .
H17C H Uiso 0.49760 0.43200 0.73110 1.000 0.0710 c RU . .
H18D H Uiso 0.52020 0.47890 0.84270 1.000 0.0780 c RU . .
H18E H Uiso 0.59350 0.46710 0.87160 1.000 0.0780 c RU . .
H18F H Uiso 0.53560 0.44010 0.86130 1.000 0.0780 c RU . .
H36A H Uiso 0.79320 0.68540 0.93820 1.000 0.1200 c RU . .
H36B H Uiso 0.80660 0.67780 0.99510 1.000 0.1200 c RU . .
H36C H Uiso 0.73390 0.68250 0.95690 1.000 0.1200 c RU . .
H37A H Uiso 0.70770 0.62490 0.98310 1.000 0.1370 c RU . .
H37B H Uiso 0.78120 0.61880 1.01910 1.000 0.1370 c RU . .
H37C H Uiso 0.74570 0.59130 0.97700 1.000 0.1370 c RU . .
H38C H Uiso 0.90860 0.65570 0.84100 1.000 0.0850 c RU . .
H39A H Uiso 0.93760 0.63570 0.80560 1.000 0.0850 c RU . .
H39B H Uiso 0.98120 0.64130 0.86260 1.000 0.0850 c RU . .
H40D H Uiso 0.96230 0.57330 0.81940 1.000 0.0940 c RU . .
H40E H Uiso 0.93930 0.55240 0.85750 1.000 0.0940 c RU . .
H40F H Uiso 0.99990 0.57790 0.87750 1.000 0.0940 c RU . .
H42A H Uiso 0.96550 0.53220 0.94750 1.000 0.0880 c RU . .
H42B H Uiso 0.95490 0.49150 0.94390 1.000 0.0880 c RU . .
H42C H Uiso 0.93800 0.51310 0.98440 1.000 0.0880 c RU . .
H44D H Uiso 0.68690 0.43330 0.93350 1.000 0.0840 c RU . .
H44E H Uiso 0.75880 0.44080 0.97140 1.000 0.0840 c RU . .
H44F H Uiso 0.74740 0.41500 0.92620 1.000 0.0840 c RU . .
H97 H Uiso 0.77930 0.55360 0.78760 1.000 0.0430 c RU . .
H98 H Uiso 0.85190 0.50490 0.76250 1.000 0.0570 c RU . .
H99 H Uiso 0.87690 0.54370 0.71480 1.000 0.0560 c RU . .
H100 H Uiso 0.82800 0.59710 0.69790 1.000 0.0570 c RU . .
H101 H Uiso 0.72260 0.60490 0.67730 1.000 0.0600 c RU . .
H102 H Uiso 0.65190 0.55940 0.67100 1.000 0.0540 c RU . .
H105 H Uiso 0.59720 0.49930 0.65460 1.000 0.0500 c RU . .
H106 H Uiso 0.57170 0.44440 0.68550 1.000 0.0470 c RU . .
H109 H Uiso 0.72910 0.35310 0.81520 1.000 0.0600 c RU . .
H110 H Uiso 0.65920 0.34820 0.85680 1.000 0.0610 c RU . .
H111 H Uiso 0.58260 0.39070 0.85020 1.000 0.0550 c RU . .
H113 H Uiso 0.73660 0.42450 0.73820 1.000 0.0620 c RU . .
H116 H Uiso 0.57020 0.47140 0.78610 1.000 0.0540 c RU . .
H119 H Uiso 0.62250 0.52590 0.82160 1.000 0.0460 c RU . .
H120 H Uiso 0.61230 0.56080 0.90010 1.000 0.0560 c RU . .
H121 H Uiso 0.50460 0.56070 0.86250 1.000 0.0720 c RU . .
H122 H Uiso 0.45380 0.54450 0.77870 1.000 0.0800 c RU . .
H123 H Uiso 0.48890 0.56320 0.72160 1.000 0.0650 c RU . .
H124 H Uiso 0.58210 0.59730 0.73890 1.000 0.0520 c RU . .
H127 H Uiso 0.67520 0.63650 0.76690 1.000 0.0460 c RU . .
H128 H Uiso 0.78550 0.65460 0.82090 1.000 0.0410 c RU . .
H131 H Uiso 0.88920 0.62740 1.02170 1.000 0.0670 c RU . .
H132 H Uiso 0.98880 0.61420 1.01820 1.000 0.0790 c RU . .
H133 H Uiso 0.99950 0.60370 0.94240 1.000 0.0730 c RU . .
H135 H Uiso 0.73910 0.63120 0.91670 1.000 0.0650 c RU . .
H138 H Uiso 0.86930 0.59850 0.82570 1.000 0.0570 c RU . .
H62A H Uiso -0.04260 0.53660 0.59660 1.000 0.1310 c RU . .
H62B H Uiso -0.03740 0.56370 0.63920 1.000 0.1310 c RU . .
H62C H Uiso -0.08080 0.52990 0.63300 1.000 0.1310 c RU . .
H63A H Uiso 0.07850 0.52890 0.62810 1.000 0.1240 c RU . .
H63B H Uiso 0.11640 0.51810 0.68430 1.000 0.1240 c RU . .
H63C H Uiso 0.08770 0.55610 0.67140 1.000 0.1240 c RU . .
H65A H Uiso -0.12150 0.40870 0.70030 1.000 0.1220 c RU . .
H65B H Uiso -0.10020 0.37340 0.72980 1.000 0.1220 c RU . .
H65C H Uiso -0.10530 0.37600 0.67370 1.000 0.1220 c RU . .
H66D H Uiso 0.01100 0.35420 0.70300 1.000 0.1160 c RU . .
H66E H Uiso 0.01760 0.35480 0.75960 1.000 0.1160 c RU . .
H66F H Uiso 0.06760 0.37600 0.74250 1.000 0.1160 c RU . .
H84A H Uiso 0.34530 0.36220 0.91610 1.000 0.1280 c RU . .
H84B H Uiso 0.41060 0.37780 0.91330 1.000 0.1280 c RU . .
H84C H Uiso 0.34210 0.39420 0.88080 1.000 0.1280 c RU . .
H85A H Uiso 0.40370 0.37150 1.01170 1.000 0.1050 c RU . .
H85B H Uiso 0.42620 0.40960 1.03090 1.000 0.1050 c RU . .
H85C H Uiso 0.46260 0.38900 1.00110 1.000 0.1050 c RU . .
H87A H Uiso 0.31220 0.54700 0.85600 1.000 0.1090 c RU . .
H87B H Uiso 0.37570 0.56780 0.88870 1.000 0.1090 c RU . .
H87C H Uiso 0.30580 0.58070 0.88540 1.000 0.1090 c RU . .
H88D H Uiso 0.40790 0.56790 0.98280 1.000 0.1070 c RU . .
H88E H Uiso 0.36830 0.54430 1.00690 1.000 0.1070 c RU . .
H88F H Uiso 0.33590 0.57840 0.97740 1.000 0.1070 c RU . .
H90A H Uiso 0.35720 0.48490 0.76570 1.000 0.0930 c RU . .
H90B H Uiso 0.39600 0.47100 0.82030 1.000 0.0930 c RU . .
H90C H Uiso 0.37480 0.51050 0.81190 1.000 0.0930 c RU . .
H92D H Uiso 0.10890 0.39590 0.67130 1.000 0.0830 c RU . .
H92E H Uiso 0.16780 0.37280 0.70570 1.000 0.0830 c RU . .
H92F H Uiso 0.18100 0.40330 0.67380 1.000 0.0830 c RU . .
H145 H Uiso 0.19710 0.51950 0.86160 1.000 0.0650 c RU . .
H146 H Uiso 0.14730 0.56850 0.78930 1.000 0.0810 c RU . .
H147 H Uiso 0.16720 0.60820 0.84990 1.000 0.0890 c RU . .
H148 H Uiso 0.19840 0.59190 0.93250 1.000 0.0860 c RU . .
H149 H Uiso 0.14940 0.55080 0.95640 1.000 0.0750 c RU . .
H150 H Uiso 0.06410 0.51790 0.90020 1.000 0.0620 c RU . .
H153 H Uiso -0.03320 0.49700 0.82640 1.000 0.0600 c RU . .
H154 H Uiso -0.08010 0.46870 0.74520 1.000 0.0590 c RU . .
H157 H Uiso 0.00690 0.48130 0.58800 1.000 0.0840 c RU . .
H158 H Uiso -0.01230 0.42390 0.57290 1.000 0.0790 c RU . .
H159 H Uiso -0.03070 0.38770 0.62830 1.000 0.0790 c RU . .
H161 H Uiso 0.01990 0.52490 0.70010 1.000 0.0770 c RU . .
H164 H Uiso -0.01190 0.41250 0.75420 1.000 0.0720 c RU . .
H167 H Uiso 0.09860 0.42630 0.83190 1.000 0.0570 c RU . .
H168 H Uiso 0.16660 0.36730 0.87160 1.000 0.0730 c RU . .
H169 H Uiso 0.07430 0.34430 0.87040 1.000 0.0760 c RU . .
H170 H Uiso -0.01850 0.37860 0.85510 1.000 0.0820 c RU . .
H171 H Uiso -0.01560 0.42920 0.89040 1.000 0.0800 c RU . .
H172 H Uiso 0.08330 0.45370 0.94350 1.000 0.0650 c RU . .
H175 H Uiso 0.19530 0.47320 0.99840 1.000 0.0540 c RU . .
H176 H Uiso 0.30760 0.49040 1.01390 1.000 0.0520 c RU . .
H179 H Uiso 0.48160 0.42920 0.94460 1.000 0.0740 c RU . .
H180 H Uiso 0.51810 0.48300 0.93430 1.000 0.0760 c RU . .
H181 H Uiso 0.45300 0.53030 0.92780 1.000 0.0650 c RU . .
H183 H Uiso 0.32860 0.41010 0.95730 1.000 0.0780 c RU . .
H186 H Uiso 0.29300 0.53110 0.92710 1.000 0.0690 c RU . .
H99A H Uiso 0.77240 0.41800 0.50500 1.000 0.1370 c RU . .
H99B H Uiso 0.82210 0.39310 0.54470 1.000 0.1370 c RU . .
H99C H Uiso 0.84620 0.42950 0.53240 1.000 0.1370 c RU . .
H194 H Uiso 0.71240 0.40660 0.56620 1.000 0.0950 c RU . .
H195 H Uiso 0.68500 0.43320 0.62770 1.000 0.0890 c RU . .
H196 H Uiso 0.75230 0.47470 0.67680 1.000 0.0690 c RU . .
H197 H Uiso 0.83890 0.49480 0.65890 1.000 0.0700 c RU . .
H198 H Uiso 0.87030 0.46550 0.60020 1.000 0.0730 c RU . .
H06A H Uiso 0.23410 0.84250 0.32230 0.890(8) 0.1680 c RUP A 1
H06B H Uiso 0.31110 0.84680 0.34390 0.890(8) 0.1680 c RUP A 1
H06C H Uiso 0.27680 0.82280 0.37170 0.890(8) 0.1680 c RUP A 1
H201 H Uiso 0.24370 0.76590 0.34240 0.890(8) 0.1290 c RUP A 1
H202 H Uiso 0.24940 0.71900 0.29090 0.890(8) 0.1300 c RUP A 1
H203 H Uiso 0.29000 0.72740 0.23030 0.890(8) 0.1290 c RUP A 1
H204 H Uiso 0.33730 0.78030 0.22480 0.890(8) 0.1280 c RUP A 1
H205 H Uiso 0.32200 0.82600 0.26750 0.890(8) 0.1280 c RUP A 1
H01A H Uiso 0.19840 0.81730 0.31260 0.110(8) 0.1290 c RUP A 2
H02A H Uiso 0.18680 0.75620 0.30240 0.110(8) 0.1290 c RUP A 2
H03A H Uiso 0.20980 0.73050 0.24020 0.110(8) 0.1290 c RUP A 2
H04A H Uiso 0.27490 0.75980 0.20510 0.110(8) 0.1290 c RUP A 2
H05A H Uiso 0.28940 0.81720 0.21660 0.110(8) 0.1290 c RUP A 2
H06D H Uiso 0.31450 0.85680 0.31510 0.110(8) 0.1650 c RUP A 2
H06E H Uiso 0.24180 0.87090 0.29320 0.110(8) 0.1650 c RUP A 2
H06F H Uiso 0.28440 0.86980 0.25910 0.110(8) 0.1650 c RUP A 2

loop_
_atom_type_symbol
_atom_type_description
_atom_type_scat_dispersion_real
_atom_type_scat_dispersion_imag
_atom_type_scat_source
C C 0.0033 0.0016 ' International Tables Vol C Tables 4.2.6.8 and 6.1.1.4'
H H 0.0000 0.0000 ' International Tables Vol C Tables 4.2.6.8 and 6.1.1.4'
N N 0.0061 0.0033 ' International Tables Vol C Tables 4.2.6.8 and 6.1.1.4'
O O 0.0106 0.0060 ' International Tables Vol C Tables 4.2.6.8 and 6.1.1.4'
Pd Pd -0.9988 1.0072 ' International Tables Vol C Tables 4.2.6.8 and 6.1.1.4'

loop_
_geom_angle_atom_site_label_1
_geom_angle_atom_site_label_2
_geom_angle_atom_site_label_3
_geom_angle
_geom_angle_publ_flag
Pd2 Pd1 O1 78.97(15) yes
Pd2 Pd1 O3 79.60(14) yes
Pd2 Pd1 C1 101.3(2) yes
Pd2 Pd1 C8 106.3(2) yes
O1 Pd1 O3 87.3(2) yes
O1 Pd1 C1 90.7(3) yes
O1 Pd1 C8 171.3(3) yes
O3 Pd1 C1 177.5(3) yes
O3 Pd1 C8 100.4(3) yes
C1 Pd1 C8 81.6(4) yes
Pd1 Pd2 O2 81.70(14) yes
Pd1 Pd2 O4 81.98(16) yes
Pd1 Pd2 C23 100.7(2) yes
Pd1 Pd2 C30 102.0(3) yes
O2 Pd2 O4 85.8(2) yes
O2 Pd2 C23 177.1(3) yes
O2 Pd2 C30 99.4(3) yes
O4 Pd2 C23 92.9(3) yes
O4 Pd2 C30 173.8(4) yes
C23 Pd2 C30 81.7(4) yes
O5 Pd3 O7 86.4(2) yes
O5 Pd3 C49 93.3(3) yes
O5 Pd3 C56 174.7(3) yes
Pd4 Pd3 O5 79.45(15) yes
Pd4 Pd3 O7 82.06(16) yes
Pd4 Pd3 C49 98.5(3) yes
Pd4 Pd3 C56 103.3(2) yes
O7 Pd3 C49 179.3(3) yes
O7 Pd3 C56 98.5(3) yes
C49 Pd3 C56 81.8(4) yes
Pd3 Pd4 C78 104.3(2) yes
O6 Pd4 O8 88.4(2) yes
O6 Pd4 C71 176.3(3) yes
Pd3 Pd4 O6 81.37(15) yes
Pd3 Pd4 O8 78.20(15) yes
Pd3 Pd4 C71 100.8(2) yes
O8 Pd4 C71 89.2(3) yes
O8 Pd4 C78 170.8(3) yes
O6 Pd4 C78 100.8(3) yes
C71 Pd4 C78 81.6(4) yes
C97 Pd5 C104 81.5(3) yes
O11 Pd5 C104 99.6(3) yes
O9 Pd5 C97 91.8(3) yes
O9 Pd5 C104 168.7(3) yes
Pd6 Pd5 O9 79.88(17) yes
Pd6 Pd5 O11 80.05(16) yes
Pd6 Pd5 C97 98.1(2) yes
Pd6 Pd5 C104 109.9(3) yes
O9 Pd5 O11 87.4(2) yes
O11 Pd5 C97 178.1(3) yes
O10 Pd6 C126 100.8(3) yes
O12 Pd6 C119 92.9(3) yes
Pd5 Pd6 O10 81.12(16) yes
Pd5 Pd6 O12 81.28(17) yes
Pd5 Pd6 C119 97.7(2) yes
Pd5 Pd6 C126 99.5(3) yes
O10 Pd6 O12 85.8(2) yes
O10 Pd6 C119 178.3(3) yes
O12 Pd6 C126 173.4(3) yes
C119 Pd6 C126 80.6(4) yes
Pd8 Pd7 O15 81.02(16) yes
O13 Pd7 C145 93.1(4) yes
O13 Pd7 C152 173.7(3) yes
O15 Pd7 C145 177.4(3) yes
Pd8 Pd7 O13 81.26(18) yes
C145 Pd7 C152 80.7(4) yes
Pd8 Pd7 C145 96.8(3) yes
Pd8 Pd7 C152 100.9(2) yes
O15 Pd7 C152 98.2(3) yes
O13 Pd7 O15 88.0(3) yes
O16 Pd8 C174 171.8(3) yes
O14 Pd8 C174 99.5(4) yes
Pd7 Pd8 C167 98.3(2) yes
Pd7 Pd8 O14 80.00(18) yes
Pd7 Pd8 C174 103.4(2) yes
O14 Pd8 O16 88.0(2) yes
O16 Pd8 C167 91.5(3) yes
O14 Pd8 C167 178.3(3) yes
C167 Pd8 C174 81.2(4) yes
Pd7 Pd8 O16 81.11(17) yes
Pd1 O1 C45 125.4(6) yes
Pd2 O2 C45 122.5(5) yes
Pd1 O3 C47 125.2(5) yes
Pd2 O4 C47 121.8(6) yes
C7 N1 C8 117.1(7) yes
C8 N1 C9 111.4(8) yes
C7 N1 C9 131.3(7) yes
C10 N2 C11 123.2(8) yes
C8 N2 C11 125.5(7) yes
C8 N2 C10 110.6(7) yes
C29 N3 C30 115.9(7) yes
C30 N3 C31 111.2(9) yes
C29 N3 C31 132.5(7) yes
C32 N4 C33 124.9(9) yes
C30 N4 C33 124.6(8) yes
C30 N4 C32 109.9(9) yes
Pd1 C1 C7 110.6(7) yes
Pd1 C1 C2 116.1(6) yes
C2 C1 C7 106.6(8) no
C1 C2 C3 122.0(10) no
C2 C3 C4 123.7(12) no
C3 C4 C5 126.5(12) no
Pd3 O5 C93 125.0(6) yes
C4 C5 C6 125.5(11) no
Pd4 O6 C93 121.5(5) yes
C5 C6 C7 122.7(10) no
Pd3 O7 C95 119.1(5) yes
C1 C7 C6 123.7(10) no
N1 C7 C6 124.0(9) yes
N1 C7 C1 112.3(7) yes
Pd1 C8 N2 139.8(6) yes
Pd1 C8 N1 115.9(6) yes
Pd4 O8 C95 125.5(6) yes
N1 C8 N2 104.3(7) yes
N1 C9 C10 105.0(7) yes
N2 C10 C9 108.6(9) yes
N2 C11 C16 121.1(8) yes
N2 C11 C12 115.3(9) yes
C12 C11 C16 123.4(8) no
C13 C12 C17 121.7(8) no
C11 C12 C13 115.2(10) no
C11 C12 C17 123.2(8) no
C12 C13 C14 123.3(11) no
C13 C14 C15 119.1(11) no
C14 C15 C16 120.8(10) no
C11 C16 C15 118.0(8) no
C11 C16 C20 120.5(8) no
C15 C16 C20 121.4(10) no
C12 C17 C18 110.3(9) no
C12 C17 C19 113.4(8) no
C18 C17 C19 110.6(8) no
C16 C20 C22 112.6(9) no
C21 C20 C22 108.0(10) no
C16 C20 C21 110.8(8) no
C24 C23 C29 105.4(7) no
Pd2 C23 C29 111.0(7) yes
Pd2 C23 C24 114.8(6) yes
C23 C24 C25 123.7(9) no
C24 C25 C26 124.5(10) no
C25 C26 C27 125.6(12) no
C26 C27 C28 126.5(11) no
C27 C28 C29 123.4(10) no
N3 C29 C28 122.5(8) yes
C23 C29 C28 124.2(10) no
N3 C29 C23 113.3(7) yes
N3 C30 N4 104.7(8) yes
Pd2 C30 N4 139.1(7) yes
Pd2 C30 N3 116.3(7) yes
N3 C31 C32 104.8(9) yes
N4 C32 C31 109.5(11) yes
C34 C33 C38 123.2(9) no
N4 C33 C38 119.8(8) yes
N4 C33 C34 116.9(10) yes
C33 C34 C39 123.7(10) no
C35 C34 C39 119.7(9) no
C33 C34 C35 116.6(10) no
C34 C35 C36 120.9(10) no
C35 C36 C37 121.7(11) no
C36 C37 C38 119.6(11) no
C33 C38 C37 117.8(8) no
C37 C38 C42 119.2(10) no
C33 C38 C42 123.0(8) no
C34 C39 C40 110.4(9) no
C40 C39 C41 110.0(8) no
C34 C39 C41 112.4(8) no
C43 C42 C44 111.3(10) no
C38 C42 C44 111.5(8) no
C38 C42 C43 110.7(9) no
O1 C45 C46 116.5(7) yes
O1 C45 O2 127.4(8) yes
O2 C45 C46 116.1(7) yes
O4 C47 C48 114.3(7) yes
O3 C47 C48 117.1(7) yes
O3 C47 O4 128.5(8) yes
Pd1 C1 H1 108.00 no
C7 C1 H1 108.00 no
C2 C1 H1 108.00 no
C3 C2 H2 119.00 no
C1 C2 H2 119.00 no
C4 C3 H3 118.00 no
C2 C3 H3 118.00 no
C3 C4 H4 117.00 no
C5 C4 H4 117.00 no
C56 N5 C57 113.5(10) yes
C55 N5 C57 129.3(8) yes
C55 N5 C56 117.2(8) yes
C4 C5 H5 117.00 no
C6 C5 H5 117.00 no
C56 N6 C59 129.5(8) yes
C7 C6 H6 119.00 no
C56 N6 C58 110.1(9) yes
C58 N6 C59 120.4(9) yes
C5 C6 H6 119.00 no
C77 N7 C79 131.2(7) yes
C77 N7 C78 116.9(8) yes
C78 N7 C79 111.7(9) yes
C78 N8 C81 127.7(8) yes
C80 N8 C81 122.3(9) yes
C78 N8 C80 109.6(8) yes
N1 C9 H9 127.00 no
C10 C9 H9 128.00 no
N2 C10 H10 126.00 no
C9 C10 H10 126.00 no
C12 C13 H13 118.00 no
C14 C13 H13 118.00 no
C13 C14 H14 120.00 no
C15 C14 H14 120.00 no
C14 C15 H15 120.00 no
C16 C15 H15 119.00 no
C12 C17 H17 107.00 no
C18 C17 H17 107.00 no
C19 C17 H17 107.00 no
C17 C18 H18C 109.00 no
H18A C18 H18B 110.00 no
C17 C18 H18B 109.00 no
C17 C18 H18A 110.00 no
H18B C18 H18C 109.00 no
H18A C18 H18C 109.00 no
H19A C19 H19C 110.00 no
H19A C19 H19B 110.00 no
C17 C19 H19C 109.00 no
C17 C19 H19A 109.00 no
C17 C19 H19B 109.00 no
H19B C19 H19C 110.00 no
C21 C20 H20 108.00 no
C16 C20 H20 109.00 no
C22 C20 H20 108.00 no
C20 C21 H21B 110.00 no
H21B C21 H21C 110.00 no
C20 C21 H21C 109.00 no
C20 C21 H21A 109.00 no
H21A C21 H21C 109.00 no
H21A C21 H21B 109.00 no
C20 C22 H22B 110.00 no
H22B C22 H22C 109.00 no
H22A C22 H22C 109.00 no
C20 C22 H22C 109.00 no
H22A C22 H22B 109.00 no
C20 C22 H22A 110.00 no
Pd2 C23 H23 109.00 no
C29 C23 H23 108.00 no
C24 C23 H23 108.00 no
C25 C24 H24 118.00 no
C23 C24 H24 118.00 no
C26 C25 H25 118.00 no
C24 C25 H25 118.00 no
C25 C26 H26 117.00 no
C27 C26 H26 117.00 no
C26 C27 H27 117.00 no
C28 C27 H27 117.00 no
C27 C28 H28 118.00 no
C29 C28 H28 118.00 no
C32 C31 H31 128.00 no
N3 C31 H31 128.00 no
N4 C32 H32 125.00 no
C31 C32 H32 125.00 no
C36 C35 H35 120.00 no
C34 C35 H35 120.00 no
C37 C36 H36 119.00 no
C35 C36 H36 119.00 no
C36 C37 H37 120.00 no
C38 C37 H37 120.00 no
C40 C39 H39 108.00 no
C41 C39 H39 108.00 no
C34 C39 H39 108.00 no
H40A C40 H40C 109.00 no
H40B C40 H40C 109.00 no
H40A C40 H40B 109.00 no
C39 C40 H40A 110.00 no
C39 C40 H40B 110.00 no
C39 C40 H40C 110.00 no
C39 C41 H41C 110.00 no
H41A C41 H41B 109.00 no
H41A C41 H41C 109.00 no
C39 C41 H41B 110.00 no
H41B C41 H41C 110.00 no
C39 C41 H41A 109.00 no
C44 C42 H42 108.00 no
C43 C42 H42 108.00 no
C38 C42 H42 108.00 no
C42 C43 H43B 109.00 no
C42 C43 H43C 109.00 no
H43A C43 H43B 109.00 no
C42 C43 H43A 110.00 no
H43B C43 H43C 109.00 no
H43A C43 H43C 110.00 no
H44A C44 H44B 110.00 no
H44A C44 H44C 110.00 no
C42 C44 H44B 109.00 no
C42 C44 H44C 109.00 no
H44B C44 H44C 109.00 no
C42 C44 H44A 109.00 no
H46A C46 H46B 110.00 no
H46B C46 H46C 109.00 no
C45 C46 H46A 109.00 no
H46A C46 H46C 110.00 no
C45 C46 H46C 109.00 no
C45 C46 H46B 109.00 no
C47 C48 H48A 109.00 no
H48A C48 H48B 109.00 no
C47 C48 H48B 110.00 no
H48B C48 H48C 110.00 no
C47 C48 H48C 109.00 no
H48A C48 H48C 109.00 no
Pd5 O9 C141 122.9(7) yes
Pd6 O10 C141 122.5(6) yes
Pd5 O11 C143 124.6(5) yes
Pd6 O12 C143 122.6(6) yes
Pd3 C49 C50 117.4(6) yes
Pd3 C49 C55 112.1(7) yes
C50 C49 C55 105.9(7) no
C49 C50 C51 123.0(10) no
C50 C51 C52 124.9(11) no
C51 C52 C53 127.2(13) no
C52 C53 C54 125.4(12) no
C53 C54 C55 121.8(10) no
N5 C55 C49 110.9(8) yes
C49 C55 C54 125.0(11) no
N5 C55 C54 124.0(9) yes
Pd3 C56 N6 139.6(7) yes
N5 C56 N6 104.3(8) yes
Pd3 C56 N5 116.1(8) yes
N5 C57 C58 104.7(8) yes
N6 C58 C57 107.5(10) yes
N6 C59 C64 118.1(9) yes
N6 C59 C60 119.5(10) yes
C60 C59 C64 122.3(10) no
C59 C60 C61 117.7(10) no
C59 C60 C65 121.0(11) no
C61 C60 C65 121.3(10) no
C60 C61 C62 121.1(11) no
C61 C62 C63 119.8(13) no
C62 C63 C64 121.6(13) no
C59 C64 C68 123.1(10) no
C63 C64 C68 119.7(10) no
C59 C64 C63 117.3(10) no
C60 C65 C66 110.6(9) no
C66 C65 C67 109.5(8) no
C60 C65 C67 112.4(9) no
C64 C68 C69 112.5(11) no
C64 C68 C70 111.3(7) no
C69 C68 C70 107.1(9) no
C72 C71 C77 106.6(7) no
Pd4 C71 C77 110.4(6) yes
Pd4 C71 C72 113.5(5) yes
C71 C72 C73 121.0(8) no
C72 C73 C74 125.8(10) no
C73 C74 C75 126.9(12) no
C74 C75 C76 125.5(9) no
C75 C76 C77 122.0(9) no
N7 C77 C71 113.0(7) yes
N7 C77 C76 122.7(9) yes
C71 C77 C76 124.3(10) no
Pd4 C78 N7 116.2(8) yes
Pd4 C78 N8 138.6(6) yes
N7 C78 N8 105.2(8) yes
N7 C79 C80 106.5(8) yes
N8 C80 C79 107.0(10) yes
C82 C81 C86 122.5(8) no
N8 C81 C82 117.4(9) yes
N8 C81 C86 120.2(8) yes
C81 C82 C87 123.8(8) no
C81 C82 C83 118.2(10) no
C83 C82 C87 117.9(8) no
C82 C83 C84 119.0(9) no
C83 C84 C85 121.8(10) no
C84 C85 C86 120.8(10) no
C85 C86 C90 120.2(10) no
C81 C86 C85 117.6(8) no
C81 C86 C90 122.0(8) no
C82 C87 C89 112.0(9) no
C88 C87 C89 110.7(8) no
C82 C87 C88 112.5(9) no
C86 C90 C91 111.7(10) no
C86 C90 C92 113.6(8) no
C91 C90 C92 107.3(9) no
O5 C93 O6 125.6(8) yes
O6 C93 C94 115.0(7) yes
O5 C93 C94 119.4(7) yes
O8 C95 C96 116.4(8) yes
O7 C95 O8 126.8(8) yes
O7 C95 C96 116.8(8) yes
C103 N9 C105 131.5(6) yes
C103 N9 C104 116.6(6) yes
C104 N9 C105 111.6(7) yes
C104 N10 C106 110.5(7) yes
C106 N10 C107 124.9(7) yes
C104 N10 C107 124.6(8) yes
C125 N11 C126 116.3(6) yes
C125 N11 C127 133.7(7) yes
C126 N11 C127 110.0(7) yes
C128 N12 C129 123.7(7) yes
C126 N12 C129 123.4(7) yes
C126 N12 C128 111.7(8) yes
C55 C49 H49 107.00 no
C50 C49 H49 107.00 no
Pd3 C49 H49 107.00 no
C51 C50 H50 119.00 no
C49 C50 H50 118.00 no
C50 C51 H51 118.00 no
C52 C51 H51 118.00 no
C53 C52 H52 117.00 no
C51 C52 H52 116.00 no
C52 C53 H53 117.00 no
C54 C53 H53 117.00 no
C55 C54 H54 119.00 no
C53 C54 H54 119.00 no
C58 C57 H57 128.00 no
N5 C57 H57 128.00 no
N6 C58 H58 126.00 no
C57 C58 H58 126.00 no
C62 C61 H61 119.00 no
C60 C61 H61 119.00 no
C61 C62 H62 120.00 no
C63 C62 H62 120.00 no
C62 C63 H63 119.00 no
C64 C63 H63 119.00 no
C67 C65 H65 108.00 no
C60 C65 H65 108.00 no
C66 C65 H65 108.00 no
C65 C66 H66B 110.00 no
C65 C66 H66A 110.00 no
C65 C66 H66C 110.00 no
H66A C66 H66B 110.00 no
H66B C66 H66C 109.00 no
H66A C66 H66C 109.00 no
C65 C67 H67B 110.00 no
C65 C67 H67C 109.00 no
C65 C67 H67A 109.00 no
H67A C67 H67C 109.00 no
H67B C67 H67C 109.00 no
H67A C67 H67B 110.00 no
C64 C68 H68 109.00 no
C69 C68 H68 109.00 no
C70 C68 H68 109.00 no
C68 C69 H69A 109.00 no
C68 C69 H69B 109.00 no
C68 C69 H69C 109.00 no
H69A C69 H69B 109.00 no
H69B C69 H69C 110.00 no
H69A C69 H69C 110.00 no
H70A C70 H70B 109.00 no
H70A C70 H70C 109.00 no
C68 C70 H70C 109.00 no
C68 C70 H70B 110.00 no
C68 C70 H70A 110.00 no
H70B C70 H70C 109.00 no
Pd4 C71 H71 109.00 no
C72 C71 H71 109.00 no
C77 C71 H71 109.00 no
C71 C72 H72 120.00 no
C73 C72 H72 119.00 no
C72 C73 H73 117.00 no
C74 C73 H73 117.00 no
C73 C74 H74 117.00 no
C75 C74 H74 117.00 no
C76 C75 H75 117.00 no
C74 C75 H75 117.00 no
C77 C76 H76 119.00 no
C75 C76 H76 119.00 no
N7 C79 H79 127.00 no
C80 C79 H79 127.00 no
N8 C80 H80 126.00 no
C79 C80 H80 127.00 no
C82 C83 H83 121.00 no
C84 C83 H83 120.00 no
C83 C84 H84 119.00 no
C85 C84 H84 119.00 no
C84 C85 H85 120.00 no
C86 C85 H85 120.00 no
C82 C87 H87 107.00 no
C89 C87 H87 107.00 no
C88 C87 H87 107.00 no
C87 C88 H88C 110.00 no
H88A C88 H88B 110.00 no
C87 C88 H88B 109.00 no
H88B C88 H88C 110.00 no
H88A C88 H88C 110.00 no
C87 C88 H88A 109.00 no
C87 C89 H89A 110.00 no
C87 C89 H89B 110.00 no
C87 C89 H89C 109.00 no
H89A C89 H89B 109.00 no
H89A C89 H89C 109.00 no
H89B C89 H89C 109.00 no
C92 C90 H90 108.00 no
C91 C90 H90 108.00 no
C86 C90 H90 108.00 no
H91A C91 H91C 110.00 no
C90 C91 H91A 109.00 no
C90 C91 H91B 109.00 no
H91A C91 H91B 109.00 no
H91B C91 H91C 110.00 no
C90 C91 H91C 109.00 no
H92B C92 H92C 110.00 no
H92A C92 H92C 109.00 no
C90 C92 H92A 109.00 no
C90 C92 H92B 109.00 no
C90 C92 H92C 109.00 no
H92A C92 H92B 110.00 no
H94A C94 H94C 109.00 no
H94A C94 H94B 110.00 no
H94B C94 H94C 110.00 no
C93 C94 H94A 109.00 no
C93 C94 H94B 109.00 no
C93 C94 H94C 109.00 no
H96A C96 H96C 110.00 no
H96B C96 H96C 109.00 no
C95 C96 H96C 109.00 no
H96A C96 H96B 109.00 no
C95 C96 H96A 110.00 no
C95 C96 H96B 109.00 no
Pd7 O13 C189 123.8(7) yes
Pd8 O14 C189 123.7(7) yes
Pd7 O15 C191 122.6(6) yes
Pd8 O16 C191 124.8(7) yes
Pd5 C97 C103 111.4(6) yes
Pd5 C97 C98 114.5(6) yes
C98 C97 C103 107.6(7) no
C97 C98 C99 121.8(8) no
C98 C99 C100 126.0(11) no
C99 C100 C101 127.7(9) no
C100 C101 C102 124.9(8) no
C101 C102 C103 125.1(9) no
N9 C103 C102 125.7(8) yes
N9 C103 C97 110.9(6) yes
C97 C103 C102 123.4(8) no
Pd5 C104 N9 117.4(6) yes
Pd5 C104 N10 138.5(6) yes
N9 C104 N10 103.9(7) yes
N9 C105 C106 105.8(7) yes
N10 C106 C105 108.2(7) yes
N10 C107 C108 117.9(8) yes
N10 C107 C112 117.5(7) yes
C108 C107 C112 124.6(8) no
C107 C108 C109 116.8(10) no
C107 C108 C113 122.6(7) no
C109 C108 C113 120.7(9) no
C108 C109 C110 121.6(9) no
C109 C110 C111 120.5(8) no
C110 C111 C112 121.3(10) no
C111 C112 C116 120.9(9) no
C107 C112 C111 115.3(8) no
C107 C112 C116 123.8(8) no
C108 C113 C115 110.2(9) no
C114 C113 C115 110.0(9) no
C108 C113 C114 111.6(8) no
C117 C116 C118 111.3(9) no
C112 C116 C117 109.6(7) no
C112 C116 C118 113.7(8) no
Pd6 C119 C120 115.2(6) yes
Pd6 C119 C125 111.4(7) yes
C120 C119 C125 108.6(8) no
C119 C120 C121 122.6(10) no
C120 C121 C122 125.7(12) no
C121 C122 C123 125.6(11) no
C122 C123 C124 126.8(10) no
C123 C124 C125 122.8(8) no
N11 C125 C124 121.7(7) yes
C119 C125 C124 126.1(9) no
N11 C125 C119 112.1(7) yes
Pd6 C126 N11 116.6(6) yes
N11 C126 N12 104.4(7) yes
Pd6 C126 N12 138.9(7) yes
N11 C127 C128 108.5(7) yes
N12 C128 C127 105.4(7) yes
N12 C129 C130 116.8(10) yes
N12 C129 C134 118.4(9) yes
C130 C129 C134 124.8(10) no
C129 C130 C131 114.9(11) no
C129 C130 C135 123.6(9) no
C131 C130 C135 121.2(9) no
C130 C131 C132 122.1(10) no
C131 C132 C133 120.6(11) no
C132 C133 C134 119.8(11) no
C129 C134 C138 123.9(10) no
C133 C134 C138 118.5(10) no
C129 C134 C133 117.4(10) no
C136 C135 C137 110.9(10) no
C130 C135 C136 109.7(9) no
C130 C135 C137 114.9(9) no
C134 C138 C140 113.0(8) no
C139 C138 C140 110.5(10) no
C134 C138 C139 109.3(7) no
O10 C141 C142 117.7(9) yes
O9 C141 O10 127.2(10) yes
O9 C141 C142 115.2(10) yes
O11 C143 C144 117.5(8) yes
O11 C143 O12 126.3(8) yes
O12 C143 C144 115.9(9) yes
C151 N13 C152 115.6(9) yes
C152 N13 C153 111.0(8) yes
C151 N13 C153 133.0(9) yes
C152 N14 C155 125.0(9) yes
C154 N14 C155 123.7(9) yes
C152 N14 C154 110.8(8) yes
C174 N15 C175 111.2(9) yes
C173 N15 C174 117.1(8) yes
C173 N15 C175 131.7(9) yes
C174 N16 C176 109.8(9) yes
C174 N16 C177 126.5(8) yes
C176 N16 C177 123.6(8) yes
C103 C97 H97 108.00 no
Pd5 C97 H97 108.00 no
C98 C97 H97 108.00 no
C97 C98 H98 119.00 no
C99 C98 H98 119.00 no
C98 C99 H99 117.00 no
C100 C99 H99 117.00 no
C101 C100 H100 116.00 no
C99 C100 H100 116.00 no
C100 C101 H101 118.00 no
C102 C101 H101 118.00 no
C101 C102 H102 117.00 no
C103 C102 H102 117.00 no
N9 C105 H105 127.00 no
C106 C105 H105 127.00 no
N10 C106 H106 126.00 no
C105 C106 H106 126.00 no
C110 C109 H109 119.00 no
C108 C109 H109 119.00 no
C109 C110 H110 120.00 no
C111 C110 H110 120.00 no
C110 C111 H111 119.00 no
C112 C111 H111 119.00 no
C114 C113 H113 108.00 no
C115 C113 H113 108.00 no
C108 C113 H113 108.00 no
H14A C114 H14B 110.00 no
C113 C114 H14C 109.00 no
H14A C114 H14C 110.00 no
H14B C114 H14C 109.00 no
C113 C114 H14B 109.00 no
C113 C114 H14A 109.00 no
C113 C115 H15A 110.00 no
C113 C115 H15C 109.00 no
H15A C115 H15B 109.00 no
C113 C115 H15B 110.00 no
H15B C115 H15C 109.00 no
H15A C115 H15C 109.00 no
C117 C116 H116 107.00 no
C112 C116 H116 107.00 no
C118 C116 H116 107.00 no
H17B C117 H17C 109.00 no
C116 C117 H17B 109.00 no
H17A C117 H17C 109.00 no
C116 C117 H17A 110.00 no
C116 C117 H17C 109.00 no
H17A C117 H17B 110.00 no
C116 C118 H18D 109.00 no
C116 C118 H18F 109.00 no
H18D C118 H18E 109.00 no
C116 C118 H18E 110.00 no
H18E C118 H18F 110.00 no
H18D C118 H18F 109.00 no
C120 C119 H119 107.00 no
Pd6 C119 H119 107.00 no
C125 C119 H119 107.00 no
C121 C120 H120 119.00 no
C119 C120 H120 119.00 no
C120 C121 H121 117.00 no
C122 C121 H121 117.00 no
C123 C122 H122 117.00 no
C121 C122 H122 117.00 no
C122 C123 H123 117.00 no
C124 C123 H123 117.00 no
C123 C124 H124 119.00 no
C125 C124 H124 119.00 no
N11 C127 H127 126.00 no
C128 C127 H127 126.00 no
C127 C128 H128 127.00 no
N12 C128 H128 127.00 no
C130 C131 H131 119.00 no
C132 C131 H131 119.00 no
C133 C132 H132 120.00 no
C131 C132 H132 120.00 no
C134 C133 H133 120.00 no
C132 C133 H133 120.00 no
C136 C135 H135 107.00 no
C137 C135 H135 107.00 no
C130 C135 H135 107.00 no
H36A C136 H36C 109.00 no
H36B C136 H36C 109.00 no
C135 C136 H36C 110.00 no
C135 C136 H36A 109.00 no
C135 C136 H36B 110.00 no
H36A C136 H36B 109.00 no
C135 C137 H37A 109.00 no
H37B C137 H37C 109.00 no
H37A C137 H37C 109.00 no
C135 C137 H37B 109.00 no
C135 C137 H37C 109.00 no
H37A C137 H37B 110.00 no
C140 C138 H138 108.00 no
C134 C138 H138 108.00 no
C139 C138 H138 108.00 no
C138 C139 H39A 109.00 no
C138 C139 H38C 109.00 no
H38C C139 H39A 110.00 no
H38C C139 H39B 109.00 no
C138 C139 H39B 109.00 no
H39A C139 H39B 110.00 no
C138 C140 H40E 109.00 no
C138 C140 H40F 110.00 no
C138 C140 H40D 110.00 no
H40D C140 H40E 110.00 no
H40D C140 H40F 110.00 no
H40E C140 H40F 109.00 no
C141 C142 H42C 109.00 no
H42A C142 H42B 109.00 no
H42A C142 H42C 109.00 no
C141 C142 H42A 110.00 no
C141 C142 H42B 110.00 no
H42B C142 H42C 109.00 no
H44D C144 H44F 110.00 no
H44E C144 H44F 109.00 no
C143 C144 H44D 110.00 no
C143 C144 H44E 110.00 no
C143 C144 H44F 109.00 no
H44D C144 H44E 109.00 no
Pd7 C145 C146 119.7(8) yes
Pd7 C145 C151 110.2(6) yes
C146 C145 C151 105.8(9) no
C145 C146 C147 121.7(10) no
C146 C147 C148 125.3(11) no
C147 C148 C149 126.6(12) no
C148 C149 C150 126.0(10) no
C149 C150 C151 122.1(10) no
N13 C151 C145 112.0(9) yes
N13 C151 C150 122.7(10) yes
C145 C151 C150 125.2(10) no
Pd7 C152 N13 116.7(6) yes
Pd7 C152 N14 138.6(7) yes
N13 C152 N14 104.6(8) yes
N13 C153 C154 106.1(10) yes
N14 C154 C153 107.5(10) yes
N14 C155 C156 118.6(8) yes
N14 C155 C160 117.1(8) yes
C156 C155 C160 124.2(9) no
C155 C156 C157 115.9(10) no
C155 C156 C161 123.6(9) no
C157 C156 C161 120.5(10) no
C156 C157 C158 121.5(11) no
C157 C158 C159 122.9(11) no
C158 C159 C160 119.1(11) no
C155 C160 C159 116.0(9) no
C155 C160 C164 124.9(9) no
C159 C160 C164 119.1(10) no
C156 C161 C162 109.7(9) no
C156 C161 C163 112.2(10) no
C162 C161 C163 112.5(10) no
C160 C164 C165 110.0(9) no
C160 C164 C166 113.0(10) no
C165 C164 C166 110.6(10) no
Pd8 C167 C168 116.6(8) yes
Pd8 C167 C173 111.1(7) yes
C168 C167 C173 108.5(8) no
C167 C168 C169 122.3(12) no
C168 C169 C170 124.2(11) no
C169 C170 C171 127.6(12) no
C170 C171 C172 124.8(12) no
C171 C172 C173 123.6(9) no
N15 C173 C167 111.1(9) yes
N15 C173 C172 125.4(8) yes
C167 C173 C172 123.6(9) no
Pd8 C174 N15 117.4(7) yes
Pd8 C174 N16 137.8(8) yes
N15 C174 N16 104.8(8) yes
N15 C175 C176 107.0(9) yes
N16 C176 C175 107.2(8) yes
N16 C177 C178 118.0(10) yes
N16 C177 C182 118.9(10) yes
C178 C177 C182 123.1(11) no
C177 C178 C179 116.0(11) no
C177 C178 C183 123.0(11) no
C179 C178 C183 121.0(11) no
C178 C179 C180 122.3(11) no
C179 C180 C181 119.2(11) no
C180 C181 C182 122.9(11) no
C177 C182 C181 116.5(11) no
C177 C182 C186 124.1(10) no
C181 C182 C186 119.4(10) no
C178 C183 C184 111.1(9) no
C178 C183 C185 110.3(9) no
C184 C183 C185 109.4(10) no
C182 C186 C187 113.1(9) no
C182 C186 C188 110.6(9) no
C187 C186 C188 111.2(9) no
O13 C189 O14 127.6(10) yes
O13 C189 C190 116.2(10) yes
O14 C189 C190 116.3(10) yes
O15 C191 O16 126.9(10) yes
O15 C191 C192 117.6(9) yes
O16 C191 C192 115.6(10) yes
Pd7 C145 H145 107.00 no
C146 C145 H145 107.00 no
C151 C145 H145 107.00 no
C145 C146 H146 119.00 no
C147 C146 H146 119.00 no
C146 C147 H147 117.00 no
C148 C147 H147 117.00 no
C147 C148 H148 117.00 no
C149 C148 H148 117.00 no
C148 C149 H149 117.00 no
C150 C149 H149 117.00 no
C149 C150 H150 119.00 no
C151 C150 H150 119.00 no
N13 C153 H153 127.00 no
C154 C153 H153 127.00 no
N14 C154 H154 126.00 no
C153 C154 H154 126.00 no
C156 C157 H157 119.00 no
C158 C157 H157 119.00 no
C157 C158 H158 118.00 no
C159 C158 H158 119.00 no
C158 C159 H159 120.00 no
C160 C159 H159 121.00 no
C156 C161 H161 107.00 no
C162 C161 H161 107.00 no
C163 C161 H161 107.00 no
C161 C162 H62A 110.00 no
C161 C162 H62B 109.00 no
C161 C162 H62C 110.00 no
H62A C162 H62B 109.00 no
H62A C162 H62C 110.00 no
H62B C162 H62C 109.00 no
C161 C163 H63A 109.00 no
C161 C163 H63B 110.00 no
C161 C163 H63C 110.00 no
H63A C163 H63B 109.00 no
H63A C163 H63C 109.00 no
H63B C163 H63C 109.00 no
C160 C164 H164 108.00 no
C165 C164 H164 108.00 no
C166 C164 H164 108.00 no
C164 C165 H65A 109.00 no
C164 C165 H65B 110.00 no
C164 C165 H65C 109.00 no
H65A C165 H65B 110.00 no
H65A C165 H65C 109.00 no
H65B C165 H65C 110.00 no
C164 C166 H66D 109.00 no
C164 C166 H66E 110.00 no
C164 C166 H66F 110.00 no
H66D C166 H66E 109.00 no
H66D C166 H66F 109.00 no
H66E C166 H66F 110.00 no
Pd8 C167 H167 107.00 no
C168 C167 H167 107.00 no
C173 C167 H167 107.00 no
C167 C168 H168 119.00 no
C169 C168 H168 119.00 no
C168 C169 H169 118.00 no
C170 C169 H169 118.00 no
C169 C170 H170 116.00 no
C171 C170 H170 116.00 no
C170 C171 H171 118.00 no
C172 C171 H171 118.00 no
C171 C172 H172 118.00 no
C173 C172 H172 118.00 no
N15 C175 H175 126.00 no
C176 C175 H175 127.00 no
N16 C176 H176 126.00 no
C175 C176 H176 126.00 no
C178 C179 H179 119.00 no
C180 C179 H179 119.00 no
C179 C180 H180 121.00 no
C181 C180 H180 120.00 no
C180 C181 H181 119.00 no
C182 C181 H181 118.00 no
C178 C183 H183 109.00 no
C184 C183 H183 109.00 no
C185 C183 H183 109.00 no
C183 C184 H84A 109.00 no
C183 C184 H84B 109.00 no
C183 C184 H84C 109.00 no
H84A C184 H84B 110.00 no
H84A C184 H84C 109.00 no
H84B C184 H84C 109.00 no
C183 C185 H85A 109.00 no
C183 C185 H85B 109.00 no
C183 C185 H85C 109.00 no
H85A C185 H85B 109.00 no
H85A C185 H85C 110.00 no
H85B C185 H85C 109.00 no
C182 C186 H186 107.00 no
C187 C186 H186 107.00 no
C188 C186 H186 107.00 no
C186 C187 H87A 109.00 no
C186 C187 H87B 109.00 no
C186 C187 H87C 110.00 no
H87A C187 H87B 109.00 no
H87A C187 H87C 109.00 no
H87B C187 H87C 110.00 no
C186 C188 H88D 109.00 no
C186 C188 H88E 110.00 no
C186 C188 H88F 109.00 no
H88D C188 H88E 109.00 no
H88D C188 H88F 109.00 no
H88E C188 H88F 110.00 no
C189 C190 H90A 109.00 no
C189 C190 H90B 109.00 no
C189 C190 H90C 109.00 no
H90A C190 H90B 109.00 no
H90A C190 H90C 110.00 no
H90B C190 H90C 109.00 no
C191 C192 H92D 109.00 no
C191 C192 H92E 109.00 no
C191 C192 H92F 110.00 no
H92D C192 H92E 109.00 no
H92D C192 H92F 110.00 no
H92E C192 H92F 109.00 no
C194 C193 C198 119.0(12) no
C194 C193 C199 121.9(12) no
C198 C193 C199 119.2(12) no
C193 C194 C195 121.7(12) no
C194 C195 C196 119.2(13) no
C195 C196 C197 120.9(11) no
C196 C197 C198 119.4(11) no
C193 C198 C197 119.7(12) no
C193 C194 H194 119.00 no
C195 C194 H194 119.00 no
C194 C195 H195 120.00 no
C196 C195 H195 120.00 no
C195 C196 H196 120.00 no
C197 C196 H196 119.00 no
C196 C197 H197 120.00 no
C198 C197 H197 120.00 no
C193 C198 H198 120.00 no
C197 C198 H198 120.00 no
C193 C199 H99A 109.00 no
C193 C199 H99B 109.00 no
C193 C199 H99C 109.00 no
H99A C199 H99B 109.00 no
H99A C199 H99C 110.00 no
H99B C199 H99C 110.00 no
C201 C200 C205 119.7(18) no
C201 C200 C206 119.2(16) no
C205 C200 C206 121.1(17) no
C200 C201 C202 118.1(17) no
C201 C202 C203 120.4(18) no
C202 C203 C204 119.9(18) no
C203 C204 C205 119.7(18) no
C200 C205 C204 122.0(18) no
C200 C201 H201 121.00 no
C202 C201 H201 121.00 no
C201 C202 H202 120.00 no
C203 C202 H202 120.00 no
C202 C203 H203 120.00 no
C204 C203 H203 120.00 no
C203 C204 H204 120.00 no
C205 C204 H204 120.00 no
C200 C205 H205 119.00 no
C204 C205 H205 119.00 no
C200 C206 H06A 109.00 no
C200 C206 H06B 110.00 no
C200 C206 H06C 110.00 no
H06A C206 H06B 109.00 no
H06A C206 H06C 109.00 no
H06B C206 H06C 109.00 no
C01A C00A C05A 120(3) no
C01A C00A C06A 119(5) no
C05A C00A C06A 121(5) no
C00A C01A C02A 118(4) no
C01A C02A C03A 121(5) no
C02A C03A C04A 119(4) no
C03A C04A C05A 120(5) no
C00A C05A C04A 121(5) no
C00A C01A H01A 121.00 no
C02A C01A H01A 121.00 no
C01A C02A H02A 120.00 no
C03A C02A H02A 120.00 no
C02A C03A H03A 121.00 no
C04A C03A H03A 120.00 no
C03A C04A H04A 120.00 no
C05A C04A H04A 120.00 no
C00A C05A H05A 119.00 no
C04A C05A H05A 119.00 no
C00A C06A H06D 110.00 no
C00A C06A H06E 109.00 no
C00A C06A H06F 109.00 no
H06D C06A H06E 111.00 no
H06D C06A H06F 109.00 no
H06E C06A H06F 109.00 no

loop_
_geom_bond_atom_site_label_1
_geom_bond_atom_site_label_2
_geom_bond_distance
_geom_bond_publ_flag
Pd1 Pd2 2.9147(12) yes
Pd1 O1 2.102(6) yes
Pd1 O3 2.145(6) yes
Pd1 C1 2.023(9) yes
Pd1 C8 1.968(9) yes
Pd2 O2 2.121(6) yes
Pd2 O4 2.112(6) yes
Pd2 C23 2.008(9) yes
Pd2 C30 1.947(9) yes
Pd3 O7 2.131(6) yes
Pd3 C49 1.993(10) yes
Pd3 C56 1.967(9) yes
Pd3 O5 2.112(6) yes
Pd3 Pd4 2.8731(10) yes
Pd4 O8 2.116(7) yes
Pd4 O6 2.150(5) yes
Pd4 C78 1.971(11) yes
Pd4 C71 2.021(8) yes
Pd5 Pd6 2.8796(10) yes
Pd5 O11 2.136(6) yes
Pd5 C97 2.013(8) yes
Pd5 O9 2.101(6) yes
Pd5 C104 1.935(9) yes
Pd6 O10 2.135(6) yes
Pd6 O12 2.104(6) yes
Pd6 C119 2.026(9) yes
Pd6 C126 1.944(8) yes
Pd7 O15 2.158(6) yes
Pd7 C152 1.941(9) yes
Pd7 C145 2.029(10) yes
Pd7 Pd8 2.8771(12) yes
Pd7 O13 2.087(7) yes
Pd8 O14 2.136(7) yes
Pd8 C174 1.936(8) yes
Pd8 O16 2.094(6) yes
Pd8 C167 2.029(11) yes
O1 C45 1.270(9) yes
O2 C45 1.246(10) yes
O3 C47 1.232(10) yes
O4 C47 1.284(10) yes
N1 C8 1.365(10) yes
N1 C9 1.388(12) yes
N1 C7 1.404(14) yes
N2 C8 1.334(12) yes
N2 C10 1.380(10) yes
N2 C11 1.461(11) yes
N3 C29 1.393(14) yes
N3 C30 1.379(11) yes
N3 C31 1.398(13) yes
N4 C32 1.393(14) yes
N4 C33 1.453(13) yes
N4 C30 1.339(14) yes
C1 C2 1.482(15) no
C1 C7 1.496(12) no
C2 C3 1.343(17) no
C3 C4 1.473(16) no
C4 C5 1.323(18) no
C5 C6 1.433(18) no
O5 C93 1.251(10) yes
O6 C93 1.281(10) yes
C6 C7 1.352(14) no
O7 C95 1.265(10) yes
O8 C95 1.260(10) yes
C9 C10 1.330(14) no
C11 C12 1.419(12) no
C11 C16 1.363(15) no
C12 C13 1.397(14) no
C12 C17 1.508(15) no
C13 C14 1.365(18) no
C14 C15 1.384(15) no
C15 C16 1.405(14) no
C16 C20 1.529(13) no
C17 C18 1.549(11) no
C17 C19 1.505(15) no
C20 C21 1.542(17) no
C20 C22 1.534(15) no
C23 C29 1.489(12) no
C23 C24 1.500(14) no
C24 C25 1.334(16) no
C25 C26 1.469(15) no
C26 C27 1.347(18) no
C27 C28 1.442(18) no
C28 C29 1.356(14) no
C31 C32 1.329(17) no
C33 C38 1.385(16) no
C33 C34 1.397(13) no
C34 C39 1.524(16) no
C34 C35 1.403(16) no
C35 C36 1.357(19) no
C36 C37 1.385(15) no
C37 C38 1.397(14) no
C38 C42 1.536(14) no
C39 C41 1.532(16) no
C39 C40 1.558(11) no
C42 C43 1.540(16) no
C42 C44 1.517(16) no
C45 C46 1.518(13) no
C47 C48 1.532(13) no
C1 H1 1.0000 no
C2 H2 0.9500 no
C3 H3 0.9500 no
C4 H4 0.9500 no
N5 C56 1.343(11) yes
N5 C55 1.430(15) yes
N5 C57 1.363(15) yes
C5 H5 0.9500 no
N6 C59 1.438(13) yes
C6 H6 0.9500 no
N6 C58 1.400(11) yes
N6 C56 1.333(15) yes
N7 C77 1.402(14) yes
N7 C79 1.360(14) yes
N7 C78 1.354(10) yes
N8 C81 1.448(12) yes
N8 C78 1.346(15) yes
N8 C80 1.400(12) yes
C9 H9 0.9500 no
C10 H10 0.9500 no
C13 H13 0.9500 no
C14 H14 0.9500 no
C15 H15 0.9500 no
C17 H17 1.0000 no
C18 H18A 0.9800 no
C18 H18B 0.9800 no
C18 H18C 0.9800 no
C19 H19B 0.9800 no
C19 H19C 0.9800 no
C19 H19A 0.9800 no
C20 H20 1.0000 no
C21 H21C 0.9800 no
C21 H21B 0.9800 no
C21 H21A 0.9800 no
C22 H22A 0.9800 no
C22 H22B 0.9800 no
C22 H22C 0.9800 no
C23 H23 1.0000 no
C24 H24 0.9500 no
C25 H25 0.9500 no
C26 H26 0.9500 no
C27 H27 0.9500 no
C28 H28 0.9500 no
C31 H31 0.9500 no
C32 H32 0.9500 no
C35 H35 0.9500 no
C36 H36 0.9500 no
C37 H37 0.9500 no
C39 H39 1.0000 no
C40 H40A 0.9800 no
C40 H40B 0.9800 no
C40 H40C 0.9800 no
C41 H41C 0.9800 no
C41 H41B 0.9800 no
C41 H41A 0.9800 no
C42 H42 1.0000 no
C43 H43A 0.9800 no
C43 H43C 0.9800 no
C43 H43B 0.9800 no
C44 H44A 0.9800 no
C44 H44B 0.9800 no
C44 H44C 0.9800 no
C46 H46A 0.9800 no
C46 H46C 0.9800 no
C46 H46B 0.9800 no
C48 H48A 0.9800 no
C48 H48C 0.9800 no
C48 H48B 0.9800 no
O9 C141 1.283(12) yes
O10 C141 1.236(13) yes
O11 C143 1.249(12) yes
O12 C143 1.271(11) yes
C49 C55 1.494(12) no
C49 C50 1.497(14) no
C50 C51 1.325(16) no
C51 C52 1.438(17) no
C52 C53 1.323(19) no
C53 C54 1.46(2) no
C54 C55 1.353(14) no
C57 C58 1.347(19) no
C59 C64 1.401(15) no
C59 C60 1.413(16) no
C60 C61 1.366(19) no
C60 C65 1.530(15) no
C61 C62 1.42(2) no
C62 C63 1.36(2) no
C63 C64 1.401(17) no
C64 C68 1.500(15) no
C65 C66 1.525(14) no
C65 C67 1.528(14) no
C68 C70 1.535(13) no
C68 C69 1.536(18) no
C71 C77 1.499(13) no
C71 C72 1.485(12) no
C72 C73 1.339(14) no
C73 C74 1.432(17) no
C74 C75 1.329(15) no
C75 C76 1.466(15) no
C76 C77 1.343(11) no
C79 C80 1.349(14) no
C81 C86 1.390(15) no
C81 C82 1.390(13) no
C82 C83 1.402(13) no
C82 C87 1.541(15) no
C83 C84 1.381(15) no
C84 C85 1.364(15) no
C85 C86 1.388(13) no
C86 C90 1.523(13) no
C87 C89 1.546(16) no
C87 C88 1.531(16) no
C90 C91 1.529(18) no
C90 C92 1.542(16) no
C93 C94 1.504(12) no
C95 C96 1.508(14) no
N9 C103 1.407(11) yes
N9 C104 1.371(10) yes
N9 C105 1.385(10) yes
N10 C107 1.452(11) yes
N10 C106 1.389(12) yes
N10 C104 1.354(11) yes
N11 C125 1.398(12) yes
N11 C126 1.375(10) yes
N11 C127 1.384(10) yes
N12 C128 1.401(11) yes
N12 C126 1.356(12) yes
N12 C129 1.470(14) yes
C49 H49 1.0000 no
C50 H50 0.9500 no
C51 H51 0.9500 no
C52 H52 0.9500 no
C53 H53 0.9500 no
C54 H54 0.9500 no
C57 H57 0.9500 no
C58 H58 0.9500 no
C61 H61 0.9500 no
C62 H62 0.9500 no
C63 H63 0.9500 no
C65 H65 1.0000 no
C66 H66C 0.9800 no
C66 H66B 0.9800 no
C66 H66A 0.9800 no
C67 H67A 0.9800 no
C67 H67B 0.9800 no
C67 H67C 0.9800 no
C68 H68 1.0000 no
C69 H69C 0.9800 no
C69 H69B 0.9800 no
C69 H69A 0.9800 no
C70 H70C 0.9800 no
C70 H70A 0.9800 no
C70 H70B 0.9800 no
C71 H71 1.0000 no
C72 H72 0.9500 no
C73 H73 0.9500 no
C74 H74 0.9500 no
C75 H75 0.9500 no
C76 H76 0.9500 no
C79 H79 0.9500 no
C80 H80 0.9500 no
C83 H83 0.9500 no
C84 H84 0.9500 no
C85 H85 0.9500 no
C87 H87 1.0000 no
C88 H88A 0.9800 no
C88 H88B 0.9800 no
C88 H88C 0.9800 no
C89 H89C 0.9800 no
C89 H89A 0.9800 no
C89 H89B 0.9800 no
C90 H90 1.0000 no
C91 H91B 0.9800 no
C91 H91C 0.9800 no
C91 H91A 0.9800 no
C92 H92C 0.9800 no
C92 H92B 0.9800 no
C92 H92A 0.9800 no
C94 H94B 0.9800 no
C94 H94A 0.9800 no
C94 H94C 0.9800 no
C96 H96C 0.9800 no
C96 H96B 0.9800 no
C96 H96A 0.9800 no
O13 C189 1.252(13) yes
O14 C189 1.241(13) yes
O15 C191 1.249(13) yes
O16 C191 1.283(12) yes
C97 C103 1.515(12) no
C97 C98 1.486(15) no
C98 C99 1.360(14) no
C99 C100 1.411(13) no
C100 C101 1.353(16) no
C101 C102 1.414(14) no
C102 C103 1.340(11) no
C105 C106 1.336(11) no
C107 C112 1.387(13) no
C107 C108 1.406(13) no
C108 C109 1.385(12) no
C108 C113 1.527(16) no
C109 C110 1.360(16) no
C110 C111 1.392(14) no
C111 C112 1.416(11) no
C112 C116 1.503(13) no
C113 C114 1.554(15) no
C113 C115 1.547(16) no
C116 C118 1.516(14) no
C116 C117 1.524(16) no
C119 C125 1.477(11) no
C119 C120 1.465(15) no
C120 C121 1.339(18) no
C121 C122 1.449(19) no
C122 C123 1.342(17) no
C123 C124 1.433(16) no
C124 C125 1.343(13) no
C127 C128 1.347(13) no
C129 C130 1.398(14) no
C129 C134 1.386(17) no
C130 C135 1.497(16) no
C130 C131 1.394(15) no
C131 C132 1.38(2) no
C132 C133 1.396(16) no
C133 C134 1.382(16) no
C134 C138 1.519(16) no
C135 C137 1.481(18) no
C135 C136 1.549(14) no
C138 C139 1.517(13) no
C138 C140 1.510(15) no
C141 C142 1.503(16) no
C143 C144 1.493(13) no
N13 C151 1.416(13) yes
N13 C152 1.367(12) yes
N13 C153 1.369(15) yes
N14 C152 1.324(12) yes
N14 C154 1.381(15) yes
N14 C155 1.462(11) yes
N15 C173 1.410(13) yes
N15 C174 1.354(14) yes
N15 C175 1.386(11) yes
N16 C177 1.444(15) yes
N16 C174 1.360(13) yes
N16 C176 1.408(13) yes
C97 H97 1.0000 no
C98 H98 0.9500 no
C99 H99 0.9500 no
C100 H100 0.9500 no
C101 H101 0.9500 no
C102 H102 0.9500 no
C105 H105 0.9500 no
C106 H106 0.9500 no
C109 H109 0.9500 no
C110 H110 0.9500 no
C111 H111 0.9500 no
C113 H113 1.0000 no
C114 H14A 0.9800 no
C114 H14B 0.9800 no
C114 H14C 0.9800 no
C115 H15C 0.9800 no
C115 H15B 0.9800 no
C115 H15A 0.9800 no
C116 H116 1.0000 no
C117 H17C 0.9800 no
C117 H17B 0.9800 no
C117 H17A 0.9800 no
C118 H18D 0.9800 no
C118 H18E 0.9800 no
C118 H18F 0.9800 no
C119 H119 1.0000 no
C120 H120 0.9500 no
C121 H121 0.9500 no
C122 H122 0.9500 no
C123 H123 0.9500 no
C124 H124 0.9500 no
C127 H127 0.9500 no
C128 H128 0.9500 no
C131 H131 0.9500 no
C132 H132 0.9500 no
C133 H133 0.9500 no
C135 H135 1.0000 no
C136 H36C 0.9800 no
C136 H36A 0.9800 no
C136 H36B 0.9800 no
C137 H37B 0.9800 no
C137 H37C 0.9800 no
C137 H37A 0.9800 no
C138 H138 1.0000 no
C139 H39A 0.9800 no
C139 H39B 0.9800 no
C139 H38C 0.9800 no
C140 H40F 0.9800 no
C140 H40E 0.9800 no
C140 H40D 0.9800 no
C142 H42C 0.9800 no
C142 H42B 0.9800 no
C142 H42A 0.9800 no
C144 H44D 0.9800 no
C144 H44E 0.9800 no
C144 H44F 0.9800 no
C145 C146 1.472(14) no
C145 C151 1.484(17) no
C146 C147 1.363(17) no
C147 C148 1.419(19) no
C148 C149 1.329(17) no
C149 C150 1.444(14) no
C150 C151 1.345(14) no
C153 C154 1.334(15) no
C155 C156 1.419(14) no
C155 C160 1.385(14) no
C156 C157 1.383(16) no
C156 C161 1.513(16) no
C157 C158 1.369(17) no
C158 C159 1.350(17) no
C159 C160 1.457(17) no
C160 C164 1.507(16) no
C161 C162 1.528(18) no
C161 C163 1.515(18) no
C164 C165 1.548(18) no
C164 C166 1.528(17) no
C167 C168 1.480(14) no
C167 C173 1.502(12) no
C168 C169 1.317(19) no
C169 C170 1.443(19) no
C170 C171 1.353(16) no
C171 C172 1.441(17) no
C172 C173 1.343(16) no
C175 C176 1.328(16) no
C177 C178 1.402(16) no
C177 C182 1.396(16) no
C178 C179 1.394(17) no
C178 C183 1.525(17) no
C179 C180 1.362(19) no
C180 C181 1.369(18) no
C181 C182 1.368(16) no
C182 C186 1.515(17) no
C183 C184 1.536(16) no
C183 C185 1.559(16) no
C186 C187 1.527(16) no
C186 C188 1.528(16) no
C189 C190 1.533(17) no
C191 C192 1.515(16) no
C145 H145 1.0000 no
C146 H146 0.9500 no
C147 H147 0.9500 no
C148 H148 0.9500 no
C149 H149 0.9500 no
C150 H150 0.9500 no
C153 H153 0.9500 no
C154 H154 0.9500 no
C157 H157 0.9500 no
C158 H158 0.9500 no
C159 H159 0.9500 no
C161 H161 1.0000 no
C162 H62A 0.9800 no
C162 H62B 0.9800 no
C162 H62C 0.9800 no
C163 H63A 0.9800 no
C163 H63B 0.9800 no
C163 H63C 0.9800 no
C164 H164 1.0000 no
C165 H65A 0.9800 no
C165 H65B 0.9800 no
C165 H65C 0.9800 no
C166 H66D 0.9800 no
C166 H66E 0.9800 no
C166 H66F 0.9800 no
C167 H167 1.0000 no
C168 H168 0.9500 no
C169 H169 0.9500 no
C170 H170 0.9500 no
C171 H171 0.9500 no
C172 H172 0.9500 no
C175 H175 0.9500 no
C176 H176 0.9500 no
C179 H179 0.9500 no
C180 H180 0.9500 no
C181 H181 0.9500 no
C183 H183 1.0000 no
C184 H84A 0.9800 no
C184 H84B 0.9800 no
C184 H84C 0.9800 no
C185 H85A 0.9800 no
C185 H85B 0.9800 no
C185 H85C 0.9800 no
C186 H186 1.0000 no
C187 H87A 0.9800 no
C187 H87B 0.9800 no
C187 H87C 0.9800 no
C188 H88D 0.9800 no
C188 H88E 0.9800 no
C188 H88F 0.9800 no
C190 H90A 0.9800 no
C190 H90B 0.9800 no
C190 H90C 0.9800 no
C192 H92D 0.9800 no
C192 H92E 0.9800 no
C192 H92F 0.9800 no
C193 C194 1.34(2) no
C193 C198 1.384(17) no
C193 C199 1.513(19) no
C194 C195 1.39(2) no
C195 C196 1.354(17) no
C196 C197 1.353(17) no
C197 C198 1.403(17) no
C194 H194 0.9500 no
C195 H195 0.9500 no
C196 H196 0.9500 no
C197 H197 0.9500 no
C198 H198 0.9500 no
C199 H99A 0.9800 no
C199 H99B 0.9800 no
C199 H99C 0.9800 no
C200 C201 1.35(3) no
C200 C205 1.37(2) no
C200 C206 1.52(3) no
C201 C202 1.44(3) no
C202 C203 1.33(2) no
C203 C204 1.39(3) no
C204 C205 1.32(3) no
C201 H201 0.9500 no
C202 H202 0.9500 no
C203 H203 0.9500 no
C204 H204 0.9500 no
C205 H205 0.9500 no
C206 H06A 0.9800 no
C206 H06B 0.9800 no
C206 H06C 0.9800 no
C00A C01A 1.34(6) no
C00A C05A 1.39(7) no
C00A C06A 1.53(6) no
C01A C02A 1.43(5) no
C02A C03A 1.32(7) no
C03A C04A 1.39(7) no
C04A C05A 1.33(5) no
C01A H01A 0.9500 no
C02A H02A 0.9600 no
C03A H03A 0.9500 no
C04A H04A 0.9500 no
C05A H05A 0.9500 no
C06A H06D 0.9700 no
C06A H06E 0.9700 no
C06A H06F 0.9900 no

loop_
_geom_torsion_atom_site_label_1
_geom_torsion_atom_site_label_2
_geom_torsion_atom_site_label_3
_geom_torsion_atom_site_label_4
_geom_torsion
_geom_torsion_publ_flag
O1 Pd1 Pd2 O2 -12.9(2) no
O1 Pd1 Pd2 O4 -99.8(2) no
O1 Pd1 Pd2 C23 168.8(3) no
O1 Pd1 Pd2 C30 85.1(3) no
O3 Pd1 Pd2 O2 76.3(2) no
O3 Pd1 Pd2 O4 -10.6(2) no
O3 Pd1 Pd2 C23 -102.0(3) no
O3 Pd1 Pd2 C30 174.3(3) no
C1 Pd1 Pd2 O2 -101.3(3) no
C1 Pd1 Pd2 O4 171.8(3) no
C1 Pd1 Pd2 C23 80.3(4) no
C1 Pd1 Pd2 C30 -3.4(4) no
C8 Pd1 Pd2 O2 174.3(3) no
C8 Pd1 Pd2 O4 87.3(3) no
C8 Pd1 Pd2 C23 -4.1(4) no
C8 Pd1 Pd2 C30 -87.8(4) no
Pd2 Pd1 O1 C45 20.3(6) no
O3 Pd1 O1 C45 -59.7(6) no
C1 Pd1 O1 C45 121.6(6) no
Pd2 Pd1 O3 C47 9.6(7) no
O1 Pd1 O3 C47 88.9(7) no
C8 Pd1 O3 C47 -95.3(7) no
Pd2 Pd1 C1 C2 147.4(7) no
Pd2 Pd1 C1 C7 -90.9(5) no
O1 Pd1 C1 C2 68.6(7) no
O1 Pd1 C1 C7 -169.8(5) no
C8 Pd1 C1 C2 -107.5(7) no
C8 Pd1 C1 C7 14.1(6) no
Pd2 Pd1 C8 N1 89.6(6) no
Pd2 Pd1 C8 N2 -93.2(10) no
O3 Pd1 C8 N1 171.7(6) no
O3 Pd1 C8 N2 -11.1(10) no
C1 Pd1 C8 N1 -9.8(6) no
C1 Pd1 C8 N2 167.5(10) no
Pd1 Pd2 O2 C45 12.7(6) no
O4 Pd2 O2 C45 95.1(6) no
C30 Pd2 O2 C45 -88.2(7) no
Pd1 Pd2 O4 C47 16.9(6) no
O2 Pd2 O4 C47 -65.3(6) no
C23 Pd2 O4 C47 117.4(6) no
Pd1 Pd2 C23 C24 151.7(6) no
Pd1 Pd2 C23 C29 -88.8(5) no
O4 Pd2 C23 C24 69.4(6) no
O4 Pd2 C23 C29 -171.2(5) no
C30 Pd2 C23 C24 -107.6(7) no
C30 Pd2 C23 C29 11.9(6) no
Pd1 Pd2 C30 N3 88.7(7) no
Pd1 Pd2 C30 N4 -91.2(10) no
O2 Pd2 C30 N3 172.1(6) no
O2 Pd2 C30 N4 -7.8(11) no
C23 Pd2 C30 N3 -10.6(7) no
C23 Pd2 C30 N4 169.5(11) no
C49 Pd3 Pd4 O8 -161.1(3) no
C49 Pd3 Pd4 C71 -74.2(4) no
C49 Pd3 Pd4 C78 9.8(4) no
C56 Pd3 Pd4 O6 -167.7(4) no
C56 Pd3 Pd4 O8 -77.6(3) no
C56 Pd3 Pd4 C71 9.3(4) no
C56 Pd3 Pd4 C78 93.3(4) no
Pd4 Pd3 O5 C93 -26.4(7) no
O7 Pd3 O5 C93 56.2(7) no
C49 Pd3 O5 C93 -124.4(8) no
Pd4 Pd3 O7 C95 -25.4(6) no
O5 Pd3 O7 C95 -105.3(6) no
C56 Pd3 O7 C95 76.9(7) no
Pd4 Pd3 C49 C50 -147.1(7) no
Pd4 Pd3 C49 C55 90.1(6) no
O5 Pd3 C49 C50 -67.2(8) no
O5 Pd3 C49 C55 169.9(6) no
C56 Pd3 C49 C50 110.6(8) no
C56 Pd3 C49 C55 -12.2(6) no
Pd4 Pd3 C56 N5 -89.1(6) no
Pd4 Pd3 C56 N6 90.3(10) no
O7 Pd3 C56 N5 -172.9(6) no
O7 Pd3 C56 N6 6.6(10) no
C49 Pd3 C56 N5 7.8(7) no
C49 Pd3 C56 N6 -172.8(11) no
O5 Pd3 Pd4 O8 107.1(2) no
O5 Pd3 Pd4 C71 -166.0(3) no
O5 Pd3 Pd4 C78 -82.0(3) no
O7 Pd3 Pd4 O6 -70.8(2) no
O7 Pd3 Pd4 O8 19.3(2) no
O7 Pd3 Pd4 C71 106.2(3) no
O7 Pd3 Pd4 C78 -169.8(3) no
C49 Pd3 Pd4 O6 108.8(3) no
O5 Pd3 Pd4 O6 17.0(2) no
O8 Pd4 C71 C77 168.4(6) no
C78 Pd4 C71 C72 107.3(7) no
C78 Pd4 C71 C77 -12.4(6) no
Pd3 Pd4 C78 N7 -89.4(6) no
Pd3 Pd4 C78 N8 90.9(9) no
O6 Pd4 C78 N7 -173.1(6) no
O8 Pd4 C71 C72 -71.9(7) no
C71 Pd4 C78 N7 9.7(6) no
C71 Pd4 C78 N8 -170.1(10) no
C78 Pd4 O6 C93 85.5(8) no
Pd3 Pd4 O8 C95 -23.3(6) no
O6 Pd4 O8 C95 58.3(6) no
C71 Pd4 O8 C95 -124.5(7) no
Pd3 Pd4 C71 C72 -149.7(7) no
Pd3 Pd4 C71 C77 90.6(6) no
Pd3 Pd4 O6 C93 -17.5(7) no
O8 Pd4 O6 C93 -95.8(8) no
O6 Pd4 C78 N8 7.1(10) no
C97 Pd5 O9 C141 123.0(6) no
O9 Pd5 O11 C143 92.7(7) no
C104 Pd5 O11 C143 -96.2(8) no
Pd6 Pd5 O11 C143 12.5(7) no
Pd6 Pd5 O9 C141 25.1(6) no
O11 Pd5 O9 C141 -55.3(6) no
C97 Pd5 Pd6 C119 74.9(4) no
C97 Pd5 Pd6 C126 -6.8(4) no
C104 Pd5 Pd6 O10 169.9(3) no
C104 Pd5 Pd6 O12 82.8(3) no
C104 Pd5 Pd6 C119 -8.9(3) no
C104 Pd5 Pd6 C126 -90.6(4) no
O11 Pd5 C104 N10 -15.6(10) no
C97 Pd5 C104 N9 -8.7(7) no
C97 Pd5 C104 N10 166.1(11) no
O9 Pd5 Pd6 O12 -102.9(2) no
O9 Pd5 Pd6 C119 165.3(3) no
O9 Pd5 Pd6 C126 83.7(3) no
O11 Pd5 Pd6 O10 73.2(2) no
O11 Pd5 Pd6 O12 -13.8(3) no
O11 Pd5 Pd6 C119 -105.5(3) no
O11 Pd5 Pd6 C126 172.8(3) no
C97 Pd5 Pd6 O10 -106.3(3) no
C97 Pd5 Pd6 O12 166.7(3) no
C104 Pd5 C97 C98 -109.3(7) no
C104 Pd5 C97 C103 13.0(6) no
Pd6 Pd5 C104 N9 86.8(7) no
Pd6 Pd5 C104 N10 -98.4(10) no
O11 Pd5 C104 N9 169.6(6) no
Pd6 Pd5 C97 C103 -96.0(5) no
O9 Pd5 Pd6 O10 -15.9(2) no
O9 Pd5 C97 C103 -176.1(6) no
Pd6 Pd5 C97 C98 141.7(6) no
O9 Pd5 C97 C98 61.6(6) no
C126 Pd6 O10 C141 -83.2(7) no
C119 Pd6 C126 N12 171.7(11) no
O10 Pd6 C126 N11 165.5(6) no
Pd5 Pd6 O12 C143 22.6(6) no
C119 Pd6 C126 N11 -13.6(6) no
O12 Pd6 C119 C125 -164.2(6) no
C126 Pd6 C119 C120 -108.4(6) no
C126 Pd6 C119 C125 15.8(6) no
Pd5 Pd6 C126 N11 82.8(6) no
Pd5 Pd6 C126 N12 -91.9(10) no
C119 Pd6 O12 C143 120.0(7) no
O10 Pd6 C126 N12 -9.2(10) no
Pd5 Pd6 O10 C141 14.9(6) no
O12 Pd6 O10 C141 96.8(6) no
O12 Pd6 C119 C120 71.5(6) no
Pd5 Pd6 C119 C120 153.1(5) no
O10 Pd6 O12 C143 -59.1(6) no
Pd5 Pd6 C119 C125 -82.6(6) no
C145 Pd7 Pd8 O16 165.9(4) no
C145 Pd7 Pd8 C167 75.7(4) no
O13 Pd7 O15 C191 97.1(8) no
O15 Pd7 C152 N14 -15.3(10) no
C145 Pd7 C152 N13 -16.6(6) no
C145 Pd7 C152 N14 167.1(10) no
O13 Pd7 Pd8 O16 -102.0(3) no
O13 Pd7 Pd8 C167 167.8(3) no
O13 Pd7 Pd8 C174 85.0(4) no
O15 Pd7 Pd8 O14 76.8(3) no
O15 Pd7 Pd8 O16 -12.7(3) no
O15 Pd7 Pd8 C167 -102.9(3) no
O15 Pd7 Pd8 C174 174.3(4) no
C145 Pd7 Pd8 O14 -104.6(4) no
C145 Pd7 Pd8 C174 -7.2(5) no
C152 Pd7 Pd8 O14 173.6(3) no
C152 Pd7 Pd8 O16 84.1(3) no
C152 Pd7 Pd8 C167 -6.1(3) no
C152 Pd7 Pd8 C174 -89.0(4) no
Pd8 Pd7 O13 C189 18.0(6) no
O15 Pd7 O13 C189 -63.2(7) no
C145 Pd7 O13 C189 114.5(7) no
Pd8 Pd7 O15 C191 15.6(8) no
C152 Pd7 C145 C146 -103.6(10) no
C152 Pd7 C145 C151 19.3(7) no
C152 Pd7 O15 C191 -84.2(8) no
Pd8 Pd7 C145 C146 156.4(9) no
Pd8 Pd7 C145 C151 -80.7(7) no
O13 Pd7 C145 C146 74.9(10) no
O13 Pd7 C145 C151 -162.2(7) no
Pd8 Pd7 C152 N14 -97.7(9) no
O15 Pd7 C152 N13 161.0(6) no
Pd8 Pd7 C152 N13 78.6(6) no
O13 Pd7 Pd8 O14 -12.5(2) no
C167 Pd8 C174 N15 -8.7(6) no
C174 Pd8 C167 C173 12.8(6) no
C167 Pd8 C174 N16 169.6(10) no
Pd7 Pd8 O14 C189 13.9(6) no
O16 Pd8 O14 C189 95.3(7) no
C174 Pd8 O14 C189 -88.2(7) no
Pd7 Pd8 O16 C191 16.7(8) no
O14 Pd8 O16 C191 -63.5(8) no
C167 Pd8 O16 C191 114.9(9) no
Pd7 Pd8 C167 C168 145.4(7) no
Pd7 Pd8 C167 C173 -89.6(6) no
Pd7 Pd8 C174 N16 -93.9(9) no
O14 Pd8 C174 N15 169.6(6) no
O16 Pd8 C167 C168 64.2(7) no
O16 Pd8 C167 C173 -170.9(6) no
C174 Pd8 C167 C168 -112.2(7) no
Pd7 Pd8 C174 N15 87.8(6) no
O14 Pd8 C174 N16 -12.1(10) no
Pd1 O1 C45 O2 -18.3(12) no
Pd1 O1 C45 C46 158.2(6) no
Pd2 O2 C45 C46 -178.3(6) no
Pd2 O2 C45 O1 -1.8(12) no
Pd1 O3 C47 O4 0.7(13) no
Pd1 O3 C47 C48 176.9(6) no
Pd2 O4 C47 C48 167.1(6) no
Pd2 O4 C47 O3 -16.5(13) no
C7 N1 C8 Pd1 2.7(10) no
C8 N1 C7 C6 -169.9(9) no
C7 N1 C8 N2 -175.4(7) no
C8 N1 C9 C10 -0.1(10) no
C9 N1 C7 C1 -164.3(8) no
C8 N1 C7 C1 9.5(11) no
C9 N1 C8 Pd1 177.7(6) no
C9 N1 C8 N2 -0.5(10) no
C7 N1 C9 C10 174.0(9) no
C9 N1 C7 C6 16.4(15) no
C10 N2 C8 N1 0.9(10) no
C11 N2 C10 C9 -171.5(8) no
C8 N2 C10 C9 -0.9(11) no
C10 N2 C11 C16 -87.7(11) no
C10 N2 C8 Pd1 -176.6(8) no
C11 N2 C8 Pd1 -6.4(15) no
C11 N2 C8 N1 171.1(8) no
C8 N2 C11 C12 -81.6(10) no
C8 N2 C11 C16 103.3(11) no
C10 N2 C11 C12 87.5(11) no
C30 N3 C29 C23 3.7(10) no
C31 N3 C30 N4 0.1(10) no
C31 N3 C29 C28 15.0(14) no
C30 N3 C29 C28 -173.4(8) no
C31 N3 C29 C23 -168.0(8) no
C31 N3 C30 Pd2 -179.8(6) no
C29 N3 C30 Pd2 6.7(10) no
C29 N3 C30 N4 -173.3(7) no
C30 N3 C31 C32 0.0(11) no
C29 N3 C31 C32 171.9(9) no
C32 N4 C30 N3 -0.1(10) no
C33 N4 C32 C31 -171.4(9) no
C30 N4 C33 C34 -66.3(11) no
C30 N4 C32 C31 0.1(12) no
C32 N4 C30 Pd2 179.8(9) no
C32 N4 C33 C38 -73.9(12) no
C33 N4 C30 Pd2 -8.6(15) no
C33 N4 C30 N3 171.5(8) no
C30 N4 C33 C38 115.8(11) no
C32 N4 C33 C34 104.1(12) no
C7 C1 C2 C3 63.6(13) no
C2 C1 C7 C6 -70.2(11) no
Pd1 C1 C2 C3 -172.7(9) no
Pd1 C1 C7 C6 162.7(8) no
C2 C1 C7 N1 110.4(9) no
Pd1 C1 C7 N1 -16.6(9) no
C1 C2 C3 C4 -2.5(18) no
C2 C3 C4 C5 -36.3(19) no
C3 C4 C5 C6 0(2) no
Pd3 O5 C93 O6 22.2(15) no
C4 C5 C6 C7 32.1(18) no
Pd3 O5 C93 C94 -158.4(7) no
C5 C6 C7 N1 -170.1(10) no
Pd4 O6 C93 C94 -175.6(7) no
Pd4 O6 C93 O5 3.9(15) no
C5 C6 C7 C1 10.7(16) no
Pd3 O7 C95 O8 17.5(11) no
Pd3 O7 C95 C96 -162.6(6) no
Pd4 O8 C95 C96 -168.8(5) no
Pd4 O8 C95 O7 11.1(12) no
N1 C9 C10 N2 0.6(10) no
N2 C11 C16 C15 179.8(8) no
C12 C11 C16 C20 -171.2(9) no
C12 C11 C16 C15 5.0(14) no
C16 C11 C12 C17 174.6(9) no
N2 C11 C12 C13 178.9(8) no
N2 C11 C12 C17 -0.5(13) no
C16 C11 C12 C13 -6.1(14) no
N2 C11 C16 C20 3.6(13) no
C13 C12 C17 C18 54.4(12) no
C11 C12 C13 C14 3.6(16) no
C11 C12 C17 C19 109.0(10) no
C17 C12 C13 C14 -177.1(10) no
C11 C12 C17 C18 -126.4(9) no
C13 C12 C17 C19 -70.3(12) no
C12 C13 C14 C15 -0.3(18) no
C13 C14 C15 C16 -1.0(17) no
C14 C15 C16 C20 174.9(10) no
C14 C15 C16 C11 -1.3(15) no
C15 C16 C20 C21 -75.3(12) no
C11 C16 C20 C21 100.8(11) no
C11 C16 C20 C22 -138.2(10) no
C15 C16 C20 C22 45.8(13) no
Pd2 C23 C24 C25 -172.2(8) no
C29 C23 C24 C25 65.3(11) no
Pd2 C23 C29 C28 165.2(7) no
Pd2 C23 C29 N3 -11.8(9) no
C24 C23 C29 N3 113.1(8) no
C24 C23 C29 C28 -69.9(10) no
C23 C24 C25 C26 -7.2(15) no
C24 C25 C26 C27 -32.1(15) no
C25 C26 C27 C28 0.6(17) no
C26 C27 C28 C29 27.6(16) no
C27 C28 C29 N3 -168.9(9) no
C27 C28 C29 C23 14.4(14) no
N3 C31 C32 N4 0.0(12) no
N4 C33 C38 C37 -177.6(8) no
C38 C33 C34 C39 174.4(8) no
C34 C33 C38 C42 -173.7(9) no
N4 C33 C34 C35 177.2(8) no
N4 C33 C38 C42 4.1(13) no
C38 C33 C34 C35 -4.9(13) no
C34 C33 C38 C37 4.5(13) no
N4 C33 C34 C39 -3.6(13) no
C33 C34 C35 C36 2.1(14) no
C33 C34 C39 C41 114.8(10) no
C39 C34 C35 C36 -177.1(9) no
C35 C34 C39 C40 57.3(12) no
C33 C34 C39 C40 -121.9(10) no
C35 C34 C39 C41 -66.0(11) no
C34 C35 C36 C37 0.8(16) no
C35 C36 C37 C38 -1.1(16) no
C36 C37 C38 C42 176.9(9) no
C36 C37 C38 C33 -1.4(13) no
C37 C38 C42 C44 49.9(13) no
C33 C38 C42 C44 -131.8(10) no
C33 C38 C42 C43 103.7(11) no
C37 C38 C42 C43 -74.5(11) no
C55 N5 C56 Pd3 -1.1(10) no
C55 N5 C56 N6 179.3(7) no
C57 N5 C55 C54 -13.7(15) no
C57 N5 C55 C49 169.1(9) no
C55 N5 C57 C58 -178.7(9) no
C57 N5 C56 Pd3 -179.6(7) no
C57 N5 C56 N6 0.8(11) no
C56 N5 C57 C58 -0.5(12) no
C56 N5 C55 C49 -9.1(11) no
C56 N5 C55 C54 168.2(9) no
C56 N6 C58 C57 0.5(12) no
C58 N6 C56 N5 -0.8(10) no
C59 N6 C56 Pd3 3.6(17) no
C59 N6 C56 N5 -177.0(9) no
C59 N6 C58 C57 177.1(9) no
C56 N6 C59 C60 66.9(14) no
C58 N6 C56 Pd3 179.8(8) no
C58 N6 C59 C64 67.4(12) no
C56 N6 C59 C64 -116.8(11) no
C58 N6 C59 C60 -108.9(11) no
C79 N7 C77 C71 167.2(9) no
C78 N7 C77 C76 175.0(8) no
C77 N7 C78 Pd4 -4.3(10) no
C77 N7 C78 N8 175.6(7) no
C79 N7 C77 C76 -11.2(15) no
C78 N7 C77 C71 -6.6(11) no
C79 N7 C78 Pd4 -179.3(6) no
C79 N7 C78 N8 0.6(10) no
C77 N7 C79 C80 -174.4(9) no
C78 N7 C79 C80 -0.3(11) no
C81 N8 C80 C79 173.3(9) no
C78 N8 C81 C82 78.0(13) no
C78 N8 C80 C79 0.4(10) no
C80 N8 C78 Pd4 179.2(7) no
C80 N8 C78 N7 -0.6(9) no
C81 N8 C78 Pd4 6.9(15) no
C78 N8 C81 C86 -103.0(12) no
C80 N8 C81 C82 -93.5(11) no
C80 N8 C81 C86 85.6(12) no
C81 N8 C78 N7 -173.0(9) no
Pd5 O9 C141 C142 156.4(7) no
Pd5 O9 C141 O10 -23.3(12) no
Pd6 O10 C141 C142 179.6(6) no
Pd6 O10 C141 O9 -0.7(12) no
Pd5 O11 C143 C144 174.3(7) no
Pd5 O11 C143 O12 0.7(14) no
Pd6 O12 C143 C144 164.8(7) no
Pd6 O12 C143 O11 -21.6(13) no
C50 C49 C55 N5 -114.4(9) no
Pd3 C49 C55 N5 14.8(9) no
Pd3 C49 C55 C54 -162.4(8) no
C55 C49 C50 C51 -63.2(14) no
Pd3 C49 C50 C51 170.9(9) no
C50 C49 C55 C54 68.4(12) no
C49 C50 C51 C52 4.7(18) no
C50 C51 C52 C53 33(2) no
C51 C52 C53 C54 2(2) no
C52 C53 C54 C55 -31.9(18) no
C53 C54 C55 C49 -11.2(16) no
C53 C54 C55 N5 172.0(10) no
N5 C57 C58 N6 0.0(12) no
N6 C59 C60 C61 173.0(10) no
N6 C59 C64 C68 8.8(14) no
C64 C59 C60 C61 -3.1(17) no
C64 C59 C60 C65 180.0(9) no
N6 C59 C60 C65 -3.9(16) no
N6 C59 C64 C63 -170.9(9) no
C60 C59 C64 C63 5.3(15) no
C60 C59 C64 C68 -175.1(10) no
C61 C60 C65 C66 -101.5(13) no
C59 C60 C61 C62 -1.3(18) no
C65 C60 C61 C62 175.7(11) no
C59 C60 C65 C66 75.4(14) no
C59 C60 C65 C67 -161.9(10) no
C61 C60 C65 C67 21.2(16) no
C60 C61 C62 C63 3.2(19) no
C61 C62 C63 C64 -0.8(19) no
C62 C63 C64 C59 -3.3(16) no
C62 C63 C64 C68 177.1(11) no
C63 C64 C68 C69 66.3(12) no
C59 C64 C68 C69 -113.4(12) no
C63 C64 C68 C70 -53.9(14) no
C59 C64 C68 C70 126.4(11) no
Pd4 C71 C72 C73 171.3(9) no
C72 C71 C77 N7 -109.9(8) no
C72 C71 C77 C76 68.4(11) no
C77 C71 C72 C73 -66.9(13) no
Pd4 C71 C77 N7 13.8(9) no
Pd4 C71 C77 C76 -167.9(7) no
C71 C72 C73 C74 8.8(18) no
C72 C73 C74 C75 31(2) no
C73 C74 C75 C76 1.7(18) no
C74 C75 C76 C77 -32.2(15) no
C75 C76 C77 C71 -8.9(14) no
C75 C76 C77 N7 169.3(8) no
N7 C79 C80 N8 -0.1(10) no
C86 C81 C82 C83 3.9(16) no
N8 C81 C82 C87 5.8(15) no
C86 C81 C82 C87 -173.2(10) no
N8 C81 C86 C85 -179.6(10) no
N8 C81 C82 C83 -177.2(10) no
C82 C81 C86 C85 -0.7(16) no
C82 C81 C86 C90 173.8(11) no
N8 C81 C86 C90 -5.2(16) no
C81 C82 C83 C84 -4.3(16) no
C87 C82 C83 C84 173.0(10) no
C81 C82 C87 C89 -100.4(11) no
C83 C82 C87 C88 -42.9(13) no
C81 C82 C87 C88 134.2(11) no
C83 C82 C87 C89 82.6(12) no
C82 C83 C84 C85 1.6(18) no
C83 C84 C85 C86 1.7(18) no
C84 C85 C86 C81 -2.1(17) no
C84 C85 C86 C90 -176.7(11) no
C85 C86 C90 C91 79.7(12) no
C85 C86 C90 C92 -41.8(16) no
C81 C86 C90 C92 143.9(11) no
C81 C86 C90 C91 -94.6(13) no
C105 N9 C103 C102 15.2(15) no
C105 N9 C103 C97 -163.6(8) no
C105 N9 C104 Pd5 176.0(6) no
C103 N9 C104 Pd5 1.8(10) no
C103 N9 C104 N10 -174.6(7) no
C104 N9 C105 C106 0.5(10) no
C104 N9 C103 C102 -172.0(9) no
C105 N9 C104 N10 -0.4(9) no
C103 N9 C105 C106 173.6(8) no
C104 N9 C103 C97 9.2(10) no
C106 N10 C104 N9 0.2(9) no
C107 N10 C104 Pd5 3.0(15) no
C107 N10 C104 N9 178.3(7) no
C106 N10 C104 Pd5 -175.1(8) no
C104 N10 C107 C112 103.1(10) no
C106 N10 C107 C108 100.2(10) no
C106 N10 C107 C112 -79.1(11) no
C107 N10 C106 C105 -178.0(8) no
C104 N10 C107 C108 -77.7(11) no
C104 N10 C106 C105 0.2(10) no
C126 N11 C125 C119 5.6(10) no
C126 N11 C125 C124 -177.7(8) no
C125 N11 C126 N12 -175.4(7) no
C127 N11 C126 Pd6 -175.0(6) no
C127 N11 C126 N12 1.4(9) no
C125 N11 C127 C128 173.9(8) no
C127 N11 C125 C119 -170.2(8) no
C127 N11 C125 C124 6.4(15) no
C125 N11 C126 Pd6 8.2(9) no
C126 N11 C127 C128 -2.1(10) no
C129 N12 C128 C127 -168.8(9) no
C126 N12 C129 C130 -67.0(11) no
C128 N12 C129 C130 99.5(11) no
C128 N12 C129 C134 -79.3(11) no
C126 N12 C129 C134 114.3(10) no
C128 N12 C126 Pd6 174.8(8) no
C128 N12 C126 N11 -0.3(10) no
C129 N12 C126 Pd6 -17.3(15) no
C129 N12 C126 N11 167.6(8) no
C126 N12 C128 C127 -1.0(10) no
Pd7 O13 C189 O14 -13.9(13) no
Pd7 O13 C189 C190 166.6(6) no
Pd8 O14 C189 O13 -5.2(13) no
Pd8 O14 C189 C190 174.3(6) no
Pd7 O15 C191 C192 172.1(7) no
Pd7 O15 C191 O16 -8.7(16) no
Pd8 O16 C191 O15 -10.5(16) no
Pd8 O16 C191 C192 168.7(7) no
C98 C97 C103 N9 110.6(8) no
C98 C97 C103 C102 -68.1(11) no
Pd5 C97 C103 N9 -15.5(8) no
Pd5 C97 C103 C102 165.7(8) no
Pd5 C97 C98 C99 -174.2(8) no
C103 C97 C98 C99 61.4(11) no
C97 C98 C99 C100 -4.7(16) no
C98 C99 C100 C101 -31.5(16) no
C99 C100 C101 C102 -1.2(15) no
C100 C101 C102 C103 28.4(14) no
C101 C102 C103 C97 13.1(15) no
C101 C102 C103 N9 -165.5(8) no
N9 C105 C106 N10 -0.4(10) no
N10 C107 C108 C109 -178.1(8) no
C108 C107 C112 C111 0.4(13) no
C108 C107 C112 C116 -179.2(8) no
C112 C107 C108 C113 180.0(8) no
N10 C107 C108 C113 0.8(12) no
C112 C107 C108 C109 1.1(13) no
N10 C107 C112 C111 179.6(7) no
N10 C107 C112 C116 0.0(12) no
C107 C108 C109 C110 -2.0(14) no
C109 C108 C113 C115 -67.0(11) no
C107 C108 C113 C114 -123.2(9) no
C107 C108 C113 C115 114.2(10) no
C113 C108 C109 C110 179.0(9) no
C109 C108 C113 C114 55.7(12) no
C108 C109 C110 C111 1.5(16) no
C109 C110 C111 C112 0.1(15) no
C110 C111 C112 C107 -1.0(13) no
C110 C111 C112 C116 178.6(9) no
C107 C112 C116 C117 100.1(10) no
C111 C112 C116 C118 45.8(12) no
C111 C112 C116 C117 -79.5(11) no
C107 C112 C116 C118 -134.7(9) no
Pd6 C119 C125 N11 -16.0(9) no
C125 C119 C120 C121 62.8(10) no
Pd6 C119 C120 C121 -171.5(7) no
Pd6 C119 C125 C124 167.5(8) no
C120 C119 C125 N11 111.9(9) no
C120 C119 C125 C124 -64.6(11) no
C119 C120 C121 C122 -7.0(14) no
C120 C121 C122 C123 -32.1(16) no
C121 C122 C123 C124 1.7(18) no
C122 C123 C124 C125 28.4(15) no
C123 C124 C125 N11 -167.5(8) no
C123 C124 C125 C119 8.7(15) no
N11 C127 C128 N12 1.8(9) no
C134 C129 C130 C131 -6.5(13) no
C134 C129 C130 C135 167.6(8) no
N12 C129 C134 C133 -175.3(8) no
N12 C129 C130 C131 174.8(8) no
N12 C129 C130 C135 -11.1(12) no
N12 C129 C134 C138 10.4(12) no
C130 C129 C134 C133 6.0(13) no
C130 C129 C134 C138 -168.3(8) no
C135 C130 C131 C132 -172.0(10) no
C129 C130 C135 C136 -107.4(10) no
C129 C130 C135 C137 127.0(10) no
C129 C130 C131 C132 2.3(15) no
C131 C130 C135 C136 66.4(12) no
C131 C130 C135 C137 -59.3(12) no
C130 C131 C132 C133 2.1(18) no
C131 C132 C133 C134 -2.7(17) no
C132 C133 C134 C129 -1.2(15) no
C132 C133 C134 C138 173.4(9) no
C133 C134 C138 C140 49.6(12) no
C133 C134 C138 C139 -73.9(11) no
C129 C134 C138 C140 -136.2(9) no
C129 C134 C138 C139 100.4(11) no
C152 N13 C151 C145 7.3(11) no
C152 N13 C151 C150 -171.7(8) no
C153 N13 C151 C145 -163.9(9) no
C153 N13 C151 C150 17.1(15) no
C151 N13 C152 Pd7 9.7(10) no
C151 N13 C152 N14 -172.8(7) no
C153 N13 C152 Pd7 -177.2(6) no
C153 N13 C152 N14 0.3(9) no
C151 N13 C153 C154 170.2(9) no
C152 N13 C153 C154 -1.3(10) no
C154 N14 C152 Pd7 177.4(7) no
C154 N14 C152 N13 0.8(9) no
C155 N14 C152 Pd7 -10.1(14) no
C155 N14 C152 N13 173.3(7) no
C152 N14 C154 C153 -1.6(10) no
C155 N14 C154 C153 -174.3(8) no
C152 N14 C155 C156 -63.6(12) no
C152 N14 C155 C160 118.4(10) no
C154 N14 C155 C156 108.0(11) no
C154 N14 C155 C160 -70.0(11) no
C174 N15 C173 C167 8.9(10) no
C174 N15 C173 C172 -171.2(8) no
C175 N15 C173 C167 -169.4(8) no
C175 N15 C173 C172 10.5(14) no
C173 N15 C174 Pd8 2.1(10) no
C173 N15 C174 N16 -176.7(7) no
C175 N15 C174 Pd8 -179.3(5) no
C175 N15 C174 N16 1.9(9) no
C173 N15 C175 C176 176.8(8) no
C174 N15 C175 C176 -1.5(9) no
C176 N16 C174 Pd8 -180.0(7) no
C176 N16 C174 N15 -1.5(9) no
C177 N16 C174 Pd8 -3.5(15) no
C177 N16 C174 N15 175.0(8) no
C174 N16 C176 C175 0.7(9) no
C177 N16 C176 C175 -176.0(8) no
C174 N16 C177 C178 -71.5(11) no
C174 N16 C177 C182 112.0(10) no
C176 N16 C177 C178 104.5(10) no
C176 N16 C177 C182 -72.0(11) no
Pd7 C145 C146 C147 -170.2(11) no
C151 C145 C146 C147 64.8(15) no
Pd7 C145 C151 N13 -19.7(9) no
Pd7 C145 C151 C150 159.3(8) no
C146 C145 C151 N13 111.0(9) no
C146 C145 C151 C150 -70.0(12) no
C145 C146 C147 C148 -7(2) no
C146 C147 C148 C149 -33(2) no
C147 C148 C149 C150 0(2) no
C148 C149 C150 C151 29.1(18) no
C149 C150 C151 N13 -168.2(9) no
C149 C150 C151 C145 12.9(15) no
N13 C153 C154 N14 1.7(10) no
N14 C155 C156 C157 175.7(10) no
N14 C155 C156 C161 -4.3(16) no
C160 C155 C156 C157 -6.4(16) no
C160 C155 C156 C161 173.6(10) no
N14 C155 C160 C159 -177.8(9) no
N14 C155 C160 C164 2.5(15) no
C156 C155 C160 C159 4.4(15) no
C156 C155 C160 C164 -175.4(10) no
C155 C156 C157 C158 3.3(18) no
C161 C156 C157 C158 -176.8(12) no
C155 C156 C161 C162 -116.7(12) no
C155 C156 C161 C163 117.5(12) no
C157 C156 C161 C162 63.4(15) no
C157 C156 C161 C163 -62.5(15) no
C156 C157 C158 C159 2(2) no
C157 C158 C159 C160 -4(2) no
C158 C159 C160 C155 0.9(16) no
C158 C159 C160 C164 -179.4(11) no
C155 C160 C164 C165 112.5(11) no
C155 C160 C164 C166 -123.4(11) no
C159 C160 C164 C165 -67.2(13) no
C159 C160 C164 C166 56.9(14) no
Pd8 C167 C168 C169 -167.9(9) no
C173 C167 C168 C169 65.9(13) no
Pd8 C167 C173 N15 -15.1(8) no
Pd8 C167 C173 C172 165.0(7) no
C168 C167 C173 N15 114.4(9) no
C168 C167 C173 C172 -65.5(12) no
C167 C168 C169 C170 -8.0(17) no
C168 C169 C170 C171 -32.8(19) no
C169 C170 C171 C172 1.4(19) no
C170 C171 C172 C173 31.0(17) no
C171 C172 C173 N15 -173.4(9) no
C171 C172 C173 C167 6.5(14) no
N15 C175 C176 N16 0.5(9) no
N16 C177 C178 C179 -179.3(8) no
N16 C177 C178 C183 -0.4(12) no
C182 C177 C178 C179 -3.0(13) no
C182 C177 C178 C183 176.0(8) no
N16 C177 C182 C181 179.1(8) no
N16 C177 C182 C186 -1.1(13) no
C178 C177 C182 C181 2.8(12) no
C178 C177 C182 C186 -177.4(8) no
C177 C178 C179 C180 1.8(14) no
C183 C178 C179 C180 -177.2(10) no
C177 C178 C183 C184 117.9(11) no
C177 C178 C183 C185 -120.7(11) no
C179 C178 C183 C184 -63.2(13) no
C179 C178 C183 C185 58.2(13) no
C178 C179 C180 C181 -0.5(16) no
C179 C180 C181 C182 0.2(15) no
C180 C181 C182 C177 -1.3(13) no
C180 C181 C182 C186 178.9(9) no
C177 C182 C186 C187 -128.3(10) no
C177 C182 C186 C188 106.3(11) no
C181 C182 C186 C187 51.6(12) no
C181 C182 C186 C188 -73.9(12) no
C198 C193 C194 C195 0.5(19) no
C199 C193 C194 C195 -179.0(12) no
C194 C193 C198 C197 -2.8(18) no
C199 C193 C198 C197 176.8(11) no
C193 C194 C195 C196 -1(2) no
C194 C195 C196 C197 3.7(19) no
C195 C196 C197 C198 -6.0(18) no
C196 C197 C198 C193 5.5(17) no
C205 C200 C201 C202 -3(3) no
C206 C200 C201 C202 177.5(16) no
C201 C200 C205 C204 -1(3) no
C206 C200 C205 C204 178.9(17) no
C200 C201 C202 C203 1(3) no
C201 C202 C203 C204 3(3) no
C202 C203 C204 C205 -7(3) no
C203 C204 C205 C200 6(3) no
